data_7060993
loop_
_publ_author_name
'Chen, Changjuan'
'Zhang, Aijiang'

_publ_section_title
;
 Radii-dependent self-assembly polynuclear lanthanide complexes as
 catalysts for CO2 transformation into cyclic carbonates
;
_journal_issue 43
_journal_name_full 'New Journal of Chemistry'
_journal_page_first 20155
_journal_page_last 20163
_journal_paper_doi 10.1039/D1NJ03652A
_journal_volume 45
_journal_year 2021
_chemical_formula_moiety '2(C92 H84 N19 O23 Tb5), 5(C6 H15 N), 14(H2 O)'
_chemical_formula_sum 'C214 H271 N43 O60 Tb10'
_chemical_formula_weight 5994.92
_space_group_crystal_system monoclinic
_space_group_IT_number 14
_space_group_name_Hall '-P 2ybc'
_space_group_name_H-M_alt 'P 1 21/c 1'
_atom_sites_solution_hydrogens mixed
_audit_creation_date 2021-08-31
_audit_creation_method
;
Olex2 1.5
(compiled 2021.08.20 svn.r13c46975 for OlexSys, GUI svn.r6392)
;
_audit_update_record
;
2021-09-25 deposited with the CCDC.	2021-10-01 downloaded from the CCDC.
;
_cell_angle_alpha 90
_cell_angle_beta 101.087(3)
_cell_angle_gamma 90
_cell_formula_units_Z 2
_cell_length_a 36.9338(14)
_cell_length_b 20.8248(13)
_cell_length_c 21.7478(13)
_cell_measurement_reflns_used 6888
_cell_measurement_temperature 291.15
_cell_measurement_theta_max 20.45
_cell_measurement_theta_min 2.18
_cell_volume 16414.9(16)
_computing_cell_refinement 'SAINT v7.68A (Bruker, 2009)'
_computing_data_collection 'SAINT v7.68A (Bruker, 2009)'
_computing_data_reduction 'SAINT v7.68A (Bruker, 2009)'
_computing_molecular_graphics 'Olex2 1.5 (Dolomanov et al., 2009)'
_computing_publication_material 'Olex2 1.5 (Dolomanov et al., 2009)'
_computing_structure_refinement 'SHELXL 2018/3 (Sheldrick, 2015)'
_computing_structure_solution 'SHELXT 2018/2 (Sheldrick, 2018)'
_diffrn_ambient_temperature 291.15
_diffrn_measured_fraction_theta_full 0.999
_diffrn_measured_fraction_theta_max 0.994
_diffrn_measurement_device_type 'Bruker SMART APEX II DUO'
_diffrn_measurement_method '\f and \w scans'
_diffrn_radiation_type MoK\a
_diffrn_radiation_wavelength 0.71073
_diffrn_reflns_av_R_equivalents 0.0468
_diffrn_reflns_av_unetI/netI 0.0746
_diffrn_reflns_Laue_measured_fraction_full 0.999
_diffrn_reflns_Laue_measured_fraction_max 0.994
_diffrn_reflns_limit_h_max 40
_diffrn_reflns_limit_h_min -47
_diffrn_reflns_limit_k_max 19
_diffrn_reflns_limit_k_min -26
_diffrn_reflns_limit_l_max 28
_diffrn_reflns_limit_l_min -27
_diffrn_reflns_number 108533
_diffrn_reflns_point_group_measured_fraction_full 0.999
_diffrn_reflns_point_group_measured_fraction_max 0.994
_diffrn_reflns_theta_full 25.242
_diffrn_reflns_theta_max 27.463
_diffrn_reflns_theta_min 1.124
_diffrn_source_current 30.0
_diffrn_source_power 1.5
_diffrn_source_voltage 50.0
_diffrn_standards_number 0
_exptl_absorpt_coefficient_mu 2.186
_exptl_absorpt_correction_T_max 0.7458
_exptl_absorpt_correction_T_min 0.6783
_exptl_absorpt_correction_type multi-scan
_exptl_crystal_colour brown
_exptl_crystal_colour_primary brown
_exptl_crystal_density_diffrn 1.213
_exptl_crystal_description block
_exptl_crystal_F_000 5972
_exptl_crystal_size_max 0.28
_exptl_crystal_size_mid 0.24
_exptl_crystal_size_min 0.22
_refine_diff_density_max 0.721
_refine_diff_density_min -0.586
_refine_diff_density_rms 0.114
_refine_ls_extinction_method none
_refine_ls_goodness_of_fit_ref 1.032
_refine_ls_hydrogen_treatment constr
_refine_ls_matrix_type fullcycle
_refine_ls_number_parameters 1832
_refine_ls_number_reflns 37300
_refine_ls_number_restraints 6
_refine_ls_restrained_S_all 1.032
_refine_ls_R_factor_all 0.0610
_refine_ls_R_factor_gt 0.0442
_refine_ls_shift/su_max 0.003
_refine_ls_shift/su_mean 0.000
_refine_ls_structure_factor_coef Fsqd
_refine_ls_weighting_details 'w=1/[\s^2^(Fo^2^)+(0.0393P)^2^] where P=(Fo^2^+2Fc^2^)/3'
_refine_ls_weighting_scheme calc
_refine_ls_wR_factor_gt 0.0969
_refine_ls_wR_factor_ref 0.0984
_reflns_Friedel_coverage 0.000
_reflns_number_gt 22442
_reflns_number_total 37300
_reflns_threshold_expression 'I > 2\s(I)'
_cod_data_source_file d1nj03652a2.cif
_cod_data_source_block 201312277aa
_cod_depositor_comments 'Adding full bibliography for 7060989--7060993.cif.'
_cod_database_code 7060993
_shelx_shelxl_version_number 2018/3
_shelx_space_group_comment
;
The symmetry employed for this shelxl refinement is uniquely defined
by the following loop, which should always be used as a source of
symmetry information in preference to the above space-group names.
They are only intended as comments.
;
_shelx_estimated_absorpt_t_max 0.811
_shelx_estimated_absorpt_t_min 0.779
_olex2_refinement_description
;
1. Fixed Uiso
 At 1.2 times of:
  All C(H) groups, {H14D,H14E} of O14W, {H15C,H15D} of O15W, {H12H,H12I} of
  O12W, {H17B,H17C} of O17W, {H19A,H19B} of O19W, {H11Z,HB} of O11W, {H18A,
  H18B} of O18W, {H16A,H16B} of O16W, {H20A,H20B} of O20W, {H22A,H22B} of O22W,
  {H23A,H23B} of O23W, {H8WA,H8WB} of O8W, {H21A,H21B} of O21W, {H7WA,H7WB} of
  O7W, {H9WA,H9WB} of O9W, {H13A,H13B} of O13W, {H1WA,H1WB} of O1W, {H6WA,H6WB}
  of O6W, {H2WA,H2WB} of O2W, {H4WA,H4WB} of O4W, {H3WA,H3WB} of O3W, {H5WA,
  H5WB} of O5W, All C(H,H) groups, All N(H) groups
 At 1.5 times of:
  All C(H,H,H) groups, {H10Z,HA} of O10W
2. Shared sites
{O6, O6A}
{N7, N7A}
{O22, O22A}
{N4, N4A}
{O23, O23A}
{N1, N1A}
3. Uiso/Uaniso restraints and constraints
Uanis(O16W) \\sim Ueq: with sigma of 0.001 and sigma for terminal atoms of 0.002
4. Others
 Fixed Sof: N1(0.5) N4(0.5) N7(0.5) O6(0.5) O22(0.5) O23(0.5) C93(0.5)
 H93A(0.5) H93B(0.5) H93C(0.5) C94(0.5) H94A(0.5) H94B(0.5) C95(0.5) H95A(0.5)
 H95B(0.5) H95C(0.5) C96(0.5) H96A(0.5) H96B(0.5) C97(0.5) H97A(0.5) H97B(0.5)
 H97C(0.5) C98(0.5) H98A(0.5) H98B(0.5) C99(0.5) H99A(0.5) H99B(0.5) H99C(0.5)
 C100(0.5) H10A(0.5) H10B(0.5) C101(0.5) H10C(0.5) H10D(0.5) H10E(0.5)
 C102(0.5) H10F(0.5) H10G(0.5) C103(0.5) H10H(0.5) H10I(0.5) H10J(0.5)
 C104(0.5) H10K(0.5) H10L(0.5) C105(0.5) H10M(0.5) H10N(0.5) H10O(0.5)
 C106(0.5) H10P(0.5) H10Q(0.5) C107(0.5) H10R(0.5) H10S(0.5) H10T(0.5)
 C108(0.5) H10U(0.5) H10V(0.5) C109(0.5) H10W(0.5) H10X(0.5) H10Y(0.5)
 C110(0.5) H11B(0.5) H11C(0.5) C111(0.5) H11D(0.5) H11E(0.5) H11F(0.5)
 C112(0.5) H11G(0.5) H11H(0.5) C113(0.5) H11I(0.5) H11J(0.5) H11K(0.5)
 C114(0.5) H11L(0.5) H11M(0.5) C115(0.5) H11N(0.5) H11O(0.5) H11P(0.5)
 C116(0.5) H11Q(0.5) H11R(0.5) C117(0.5) H11S(0.5) H11T(0.5) H11U(0.5)
 C118(0.5) H11V(0.5) H11W(0.5) C119(0.5) H11X(0.5) H11Y(0.5) H(0.5) C120(0.5)
 H12A(0.5) H12B(0.5) C121(0.5) H12C(0.5) H12D(0.5) H12E(0.5) C122(0.5)
 H12F(0.5) H12G(0.5) N20(0.5) N21(0.5) N22(0.5) N23(0.5) N24(0.5) O1W(0.4)
 H1WA(0.4) H1WB(0.4) O2W(0.3) H2WA(0.3) H2WB(0.3) O3W(0.3) H3WA(0.3) H3WB(0.3)
 O4W(0.3) H4WA(0.3) H4WB(0.3) O5W(0.3) H5WA(0.3) H5WB(0.3) O6W(0.3) H6WA(0.3)
 H6WB(0.3) O7W(0.3) H7WA(0.3) H7WB(0.3) O8W(0.3) H8WA(0.3) H8WB(0.3) O9W(0.3)
 H9WA(0.3) H9WB(0.3) O10W(0.3) H10Z(0.3) HA(0.3) O11W(0.3) H11Z(0.3) HB(0.3)
 O12W(0.3) H12H(0.3) H12I(0.3) O13W(0.3) H13A(0.3) H13B(0.3) O14W(0.3)
 H14D(0.3) H14E(0.3) O15W(0.3) H15C(0.3) H15D(0.3) O16W(0.3) H16A(0.3)
 H16B(0.3) O17W(0.3) H17B(0.3) H17C(0.3) O18W(0.3) H18A(0.3) H18B(0.3)
 O19W(0.3) H19A(0.3) H19B(0.3) O20W(0.3) H20A(0.3) H20B(0.3) O21W(0.3)
 H21A(0.3) H21B(0.3) O22W(0.3) H22A(0.3) H22B(0.3) O23W(0.3) H23A(0.3)
 H23B(0.3) O6A(0.5) N7A(0.5) O22A(0.5) N4A(0.5) O23A(0.5) N1A(0.5)
5.a Riding coordinates:
 C111(H11D,H11E,H11F), O1W(H1WA,H1WB), O2W(H2WA,H2WB), O3W(H3WA,H3WB),
 O4W(H4WA,H4WB), O5W(H5WA,H5WB), O6W(H6WA,H6WB), O7W(H7WA,H7WB), O8W(H8WA,H8WB),
  O9W(H9WA,H9WB), O10W(H10Z,HA), O11W(H11Z,HB), O12W(H12H,H12I), O13W(H13A,
 H13B), O14W(H14D,H14E), O15W(H15C,H15D), O16W(H16A,H16B), O17W(H17B,H17C),
 O18W(H18A,H18B), O19W(H19A,H19B), O20W(H20A,H20B), O21W(H21A,H21B), O22W(H22A,
 H22B), O23W(H23A,H23B)
5.b Secondary CH2 refined with riding coordinates:
 C15(H15A,H15B), C30(H30A,H30B), C45(H45A,H45B), C60(H60A,H60B), C75(H75A,
 H75B), C90(H90A,H90B), C94(H94A,H94B), C96(H96A,H96B), C98(H98A,H98B),
 C100(H10A,H10B), C102(H10F,H10G), C104(H10K,H10L), C106(H10P,H10Q), C108(H10U,
 H10V), C110(H11B,H11C), C112(H11G,H11H), C114(H11L,H11M), C116(H11Q,H11R),
 C118(H11V,H11W), C120(H12A,H12B), C122(H12F,H12G)
5.c Aromatic/amide H refined with riding coordinates:
 C1(H1), C2(H2), C4(H4), C5(H5), C7(H7), C9(H9), C11(H11), C16(H16), C17(H17),
 C19(H19), C20(H20), C22(H22), C24(H24), C26(H26), C31(H31), C32(H32), C34(H34),
  C35(H35), C37(H37), C39(H39), C41(H41), C46(H46), C47(H47), C49(H49),
 C50(H50), C52(H52), C54(H54), C56(H56), C61(H61), C62(H62), C64(H64), C65(H65),
  C67(H67), C69(H69), C71(H71), C76(H76), C77(H77), C79(H79), C80(H80),
 C82(H82), C86(H86), C88(H88), N2(H2A), N5(H5A), N8(H8), N11(H11A), N14(H14),
 N17(H17A)
5.d Idealised Me refined as rotating group:
 C14(H14A,H14B,H14C), C29(H29A,H29B,H29C), C44(H44A,H44B,H44C), C59(H59A,H59B,
 H59C), C74(H74A,H74B,H74C), C89(H89A,H89B,H89C), C91(H91A,H91B,H91C), C92(H92A,
 H92B,H92C), C93(H93A,H93B,H93C), C95(H95A,H95B,H95C), C97(H97A,H97B,H97C),
 C99(H99A,H99B,H99C), C101(H10C,H10D,H10E), C103(H10H,H10I,H10J), C105(H10M,
 H10N,H10O), C107(H10R,H10S,H10T), C109(H10W,H10X,H10Y), C113(H11I,H11J,H11K),
 C115(H11N,H11O,H11P), C117(H11S,H11T,H11U), C119(H11X,H11Y,H), C121(H12C,H12D,
 H12E)
;
_olex2_submission_special_instructions 'No special instructions were received'

loop_
_space_group_symop_operation_xyz
'x, y, z'
'-x, y+1/2, -z+1/2'
'-x, -y, -z'
'x, -y-1/2, z-1/2'

loop_
_atom_site_label
_atom_site_type_symbol
_atom_site_fract_x
_atom_site_fract_y
_atom_site_fract_z
_atom_site_U_iso_or_equiv
_atom_site_adp_type
_atom_site_occupancy
_atom_site_site_symmetry_order
_atom_site_calc_flag
_atom_site_refinement_flags_posn
_atom_site_refinement_flags_adp
_atom_site_refinement_flags_occupancy
_atom_site_disorder_assembly
_atom_site_disorder_group
C1 C 0.83698(17) 0.3061(3) 0.1364(3) 0.0784(19) Uani 1 1 d . . . . .
H1 H 0.862603 0.300973 0.136927 0.094 Uiso 1 1 calc R U . A 1
C2 C 0.82710(15) 0.3400(3) 0.1867(3) 0.0633(16) Uani 1 1 d . . . . .
H2 H 0.845278 0.353421 0.221358 0.076 Uiso 1 1 calc R U . . .
C3 C 0.79062(14) 0.3529(3) 0.1842(2) 0.0510(13) Uani 1 1 d . . . . .
C4 C 0.76621(15) 0.3303(3) 0.1329(2) 0.0593(15) Uani 1 1 d . . . . .
H4 H 0.740725 0.339832 0.129044 0.071 Uiso 1 1 calc R U . . .
C5 C 0.77708(16) 0.2954(3) 0.0885(2) 0.0630(15) Uani 1 1 d . . . . .
H5 H 0.759097 0.279323 0.054887 0.076 Uiso 1 1 calc R U . B 1
C6 C 0.77987(14) 0.3919(2) 0.2333(2) 0.0498(13) Uani 1 1 d . . . . .
C7 C 0.70811(13) 0.4806(3) 0.2740(2) 0.0560(14) Uani 1 1 d . . . . .
H7 H 0.691200 0.472930 0.235945 0.067 Uiso 1 1 calc R U . . .
C8 C 0.69368(13) 0.5168(3) 0.3204(2) 0.0514(13) Uani 1 1 d . . . . .
C9 C 0.65849(14) 0.5433(3) 0.2952(2) 0.0557(14) Uani 1 1 d . . . . .
H9 H 0.647071 0.536775 0.252598 0.067 Uiso 1 1 calc R U . . .
C10 C 0.64157(15) 0.5791(3) 0.3355(3) 0.0627(15) Uani 1 1 d . . . . .
C11 C 0.65663(13) 0.5827(3) 0.3957(2) 0.0543(14) Uani 1 1 d . . . . .
H11 H 0.643508 0.604254 0.423117 0.065 Uiso 1 1 calc R U . . .
C12 C 0.69150(13) 0.5558(3) 0.4209(2) 0.0516(13) Uani 1 1 d . . . . .
C13 C 0.71078(12) 0.5214(2) 0.3840(2) 0.0438(11) Uani 1 1 d . . . . .
C14 C 0.60482(15) 0.6056(3) 0.3107(3) 0.0725(17) Uani 1 1 d . . . . .
H14A H 0.595937 0.589243 0.268235 0.109 Uiso 1 1 calc R U . . .
H14B H 0.606277 0.652558 0.309589 0.109 Uiso 1 1 calc R U . . .
H14C H 0.587723 0.592696 0.337778 0.109 Uiso 1 1 calc R U . . .
C15 C 0.70796(13) 0.5673(2) 0.4902(2) 0.0479(12) Uani 1 1 d . . . . .
H15A H 0.731919 0.589578 0.493461 0.057 Uiso 1 1 calc R U . . .
H15B H 0.691298 0.595911 0.508212 0.057 Uiso 1 1 calc R U . . .
C16 C 0.79304(16) 0.7895(3) 0.2700(3) 0.0662(16) Uani 1 1 d . . . . .
H16 H 0.808196 0.821839 0.257340 0.079 Uiso 1 1 calc R U . C 1
C17 C 0.80868(15) 0.7294(3) 0.2809(2) 0.0590(14) Uani 1 1 d . . . . .
H17 H 0.833170 0.720628 0.275797 0.071 Uiso 1 1 calc R U . . .
C18 C 0.78767(15) 0.6851(3) 0.2988(2) 0.0514(13) Uani 1 1 d . . . . .
C19 C 0.75143(16) 0.6970(3) 0.3023(3) 0.0664(16) Uani 1 1 d . . . . .
H19 H 0.736227 0.663979 0.313643 0.080 Uiso 1 1 calc R U . . .
C20 C 0.73770(15) 0.7586(3) 0.2886(2) 0.0602(15) Uani 1 1 d . . . . .
H20 H 0.712431 0.766993 0.288769 0.072 Uiso 1 1 calc R U . D 1
C21 C 0.80125(15) 0.6202(3) 0.3183(2) 0.0537(14) Uani 1 1 d . . . . .
C22 C 0.86832(14) 0.5139(3) 0.2934(2) 0.0604(15) Uani 1 1 d . . . . .
H22 H 0.877863 0.540072 0.264509 0.073 Uiso 1 1 calc R U . . .
C23 C 0.88530(15) 0.4527(3) 0.3058(2) 0.0579(14) Uani 1 1 d . . . . .
C24 C 0.90969(16) 0.4364(3) 0.2660(2) 0.0594(15) Uani 1 1 d . . . . .
H24 H 0.913841 0.465689 0.234505 0.071 Uiso 1 1 calc R U . . .
C25 C 0.92830(14) 0.3757(3) 0.2729(2) 0.0562(14) Uani 1 1 d . . . . .
C26 C 0.92159(14) 0.3343(3) 0.3196(3) 0.0610(15) Uani 1 1 d . . . . .
H26 H 0.933197 0.293357 0.323801 0.073 Uiso 1 1 calc R U . . .
C27 C 0.89828(13) 0.3511(3) 0.3605(2) 0.0507(13) Uani 1 1 d . . . . .
C28 C 0.87855(12) 0.4133(2) 0.3529(2) 0.0459(12) Uani 1 1 d . . . . .
C29 C 0.95359(16) 0.3579(3) 0.2284(3) 0.090(2) Uani 1 1 d . . . . .
H29A H 0.979333 0.361120 0.250231 0.136 Uiso 1 1 calc R U . . .
H29B H 0.949389 0.387215 0.192492 0.136 Uiso 1 1 calc R U . . .
H29C H 0.948420 0.313732 0.213649 0.136 Uiso 1 1 calc R U . . .
C30 C 0.89748(14) 0.3110(2) 0.4132(2) 0.0537(13) Uani 1 1 d . . . . .
H30A H 0.914272 0.274054 0.412292 0.064 Uiso 1 1 calc R U . E 1
H30B H 0.872207 0.293916 0.410587 0.064 Uiso 1 1 calc R U . F 1
C31 C 1.02556(15) 0.5555(3) 0.5781(3) 0.0662(16) Uani 1 1 d . . . . .
H31 H 1.047961 0.546541 0.606370 0.079 Uiso 1 1 calc R U . G 1
C32 C 0.99459(13) 0.5227(3) 0.5831(2) 0.0503(13) Uani 1 1 d . . . . .
H32 H 0.995852 0.491430 0.615281 0.060 Uiso 1 1 calc R U . . .
C33 C 0.96052(12) 0.5333(3) 0.5422(2) 0.0503(13) Uani 1 1 d . . . . .
C34 C 0.95944(15) 0.5820(3) 0.5005(2) 0.0588(14) Uani 1 1 d . . . . .
H34 H 0.936460 0.593405 0.475051 0.071 Uiso 1 1 calc R U . . .
C35 C 0.99076(14) 0.6153(3) 0.4938(2) 0.0614(15) Uani 1 1 d . . . . .
H35 H 0.988755 0.647772 0.462606 0.074 Uiso 1 1 calc R U . H 1
C36 C 0.92804(14) 0.4936(2) 0.5476(2) 0.0487(13) Uani 1 1 d . . . . .
C37 C 0.88966(14) 0.4113(3) 0.6538(2) 0.0615(16) Uani 1 1 d . . . . .
H37 H 0.910403 0.415162 0.687011 0.074 Uiso 1 1 calc R U . . .
C38 C 0.85802(12) 0.3825(2) 0.6692(2) 0.0404(11) Uani 1 1 d . . . . .
C39 C 0.86133(13) 0.3538(3) 0.7313(2) 0.0535(14) Uani 1 1 d . . . . .
H39 H 0.885071 0.351374 0.757423 0.064 Uiso 1 1 calc R U . . .
C40 C 0.83236(14) 0.3308(3) 0.7531(2) 0.0558(14) Uani 1 1 d . . . . .
C41 C 0.79793(14) 0.3340(3) 0.7155(2) 0.0520(13) Uani 1 1 d . . . . .
H41 H 0.777378 0.318237 0.731371 0.062 Uiso 1 1 calc R U . . .
C42 C 0.79207(13) 0.3591(2) 0.6557(2) 0.0435(12) Uani 1 1 d . . . . .
C43 C 0.82245(13) 0.3817(2) 0.6320(2) 0.0410(11) Uani 1 1 d . . . . .
C44 C 0.83875(15) 0.2977(3) 0.8168(2) 0.0700(17) Uani 1 1 d . . . . .
H44A H 0.843701 0.252033 0.811508 0.105 Uiso 1 1 calc R U . . .
H44B H 0.816727 0.302444 0.835317 0.105 Uiso 1 1 calc R U . . .
H44C H 0.859925 0.317449 0.844377 0.105 Uiso 1 1 calc R U . . .
C45 C 0.75503(12) 0.3541(2) 0.61433(17) 0.0347(10) Uani 1 1 d . . . . .
H45A H 0.757268 0.328051 0.577157 0.042 Uiso 1 1 calc R U . . .
H45B H 0.738294 0.330967 0.637220 0.042 Uiso 1 1 calc R U . . .
C46 C 0.71575(17) 0.3435(3) 0.8846(3) 0.0792(19) Uani 1 1 d . . . . .
H46 H 0.693950 0.318709 0.882304 0.095 Uiso 1 1 calc R U . . .
C47 C 0.71987(17) 0.3790(3) 0.8304(3) 0.0735(17) Uani 1 1 d . . . . .
H47 H 0.700359 0.382174 0.795020 0.088 Uiso 1 1 calc R U . . .
C48 C 0.75329(16) 0.4083(3) 0.8315(2) 0.0628(15) Uani 1 1 d . . . . .
C49 C 0.77963(18) 0.4041(3) 0.8866(3) 0.082(2) Uani 1 1 d . . . . .
H49 H 0.802606 0.425427 0.889239 0.099 Uiso 1 1 calc R U . . .
C50 C 0.77306(19) 0.3698(4) 0.9372(3) 0.084(2) Uani 1 1 d . . . . .
H50 H 0.792509 0.365142 0.972449 0.101 Uiso 1 1 calc R U . . .
C51 C 0.75834(16) 0.4459(3) 0.7767(3) 0.0589(14) Uani 1 1 d . . . . .
C52 C 0.82592(15) 0.5291(3) 0.7223(2) 0.0631(15) Uani 1 1 d . . . . .
H52 H 0.842990 0.527845 0.760989 0.076 Uiso 1 1 calc R U . . .
C53 C 0.83865(14) 0.5579(3) 0.6688(2) 0.0545(13) Uani 1 1 d . . . . .
C54 C 0.87301(15) 0.5899(3) 0.6828(2) 0.0594(14) Uani 1 1 d . . . . .
H54 H 0.885168 0.593066 0.725355 0.071 Uiso 1 1 calc R U . . .
C55 C 0.88898(15) 0.6157(3) 0.6392(3) 0.0585(14) Uani 1 1 d . . . . .
C56 C 0.87068(15) 0.6089(2) 0.5749(2) 0.0542(14) Uani 1 1 d . . . . .
H56 H 0.880802 0.629703 0.543172 0.065 Uiso 1 1 calc R U . . .
C57 C 0.83711(13) 0.5713(2) 0.5571(2) 0.0477(12) Uani 1 1 d . . . . .
C58 C 0.82060(13) 0.5511(2) 0.6051(2) 0.0413(11) Uani 1 1 d . . . . .
C59 C 0.92613(14) 0.6517(3) 0.6524(3) 0.0745(18) Uani 1 1 d . . . . .
H59A H 0.944623 0.625558 0.679685 0.112 Uiso 1 1 calc R U . . .
H59B H 0.923105 0.692661 0.673061 0.112 Uiso 1 1 calc R U . . .
H59C H 0.934265 0.659917 0.612785 0.112 Uiso 1 1 calc R U . . .
C60 C 0.82150(12) 0.5638(2) 0.4872(2) 0.0463(12) Uani 1 1 d . . . . .
H60A H 0.797220 0.585314 0.476192 0.056 Uiso 1 1 calc R U . . .
H60B H 0.838388 0.583438 0.462281 0.056 Uiso 1 1 calc R U . . .
C61 C 0.7610(2) 0.8531(4) 0.6067(4) 0.128(3) Uani 1 1 d . . . . .
H61 H 0.750114 0.894615 0.604464 0.154 Uiso 1 1 calc R U . . .
C62 C 0.7396(2) 0.7911(4) 0.6161(4) 0.121(3) Uani 1 1 d . . . . .
H62 H 0.714849 0.792897 0.622396 0.145 Uiso 1 1 calc R U . . .
C63 C 0.7574(2) 0.7335(4) 0.6151(4) 0.101(2) Uani 1 1 d . . . . .
C64 C 0.7940(2) 0.7304(5) 0.6122(4) 0.132(3) Uani 1 1 d . . . . .
H64 H 0.805758 0.689591 0.615560 0.159 Uiso 1 1 calc R U . . .
C65 C 0.8135(2) 0.7810(4) 0.6049(4) 0.129(3) Uani 1 1 d . . . . .
H65 H 0.838680 0.777231 0.601538 0.155 Uiso 1 1 calc R U . . .
C66 C 0.73525(17) 0.6751(3) 0.6260(3) 0.0750(18) Uani 1 1 d . . . . .
C67 C 0.65347(18) 0.6093(3) 0.6400(3) 0.081(2) Uani 1 1 d . . . . .
H67 H 0.640821 0.649001 0.640399 0.098 Uiso 1 1 calc R U . . .
C68 C 0.63592(17) 0.5530(4) 0.6525(3) 0.0755(18) Uani 1 1 d . . . . .
C69 C 0.60336(18) 0.5644(3) 0.6780(3) 0.089(2) Uani 1 1 d . . . . .
H69 H 0.597215 0.608146 0.682725 0.106 Uiso 1 1 calc R U . . .
C70 C 0.58025(16) 0.5207(3) 0.6963(3) 0.0719(17) Uani 1 1 d . . . . .
C71 C 0.59138(16) 0.4533(3) 0.6886(3) 0.0756(18) Uani 1 1 d . . . . .
H71 H 0.576929 0.419286 0.700257 0.091 Uiso 1 1 calc R U . . .
C72 C 0.62234(16) 0.4394(3) 0.6649(2) 0.0663(17) Uani 1 1 d . . . . .
C73 C 0.64476(14) 0.4887(3) 0.6477(2) 0.0616(16) Uani 1 1 d . . . . .
C74 C 0.54831(18) 0.5337(3) 0.7214(3) 0.088(2) Uani 1 1 d . . . . .
H74A H 0.553526 0.568731 0.751860 0.133 Uiso 1 1 calc R U . . .
H74B H 0.541308 0.495130 0.742099 0.133 Uiso 1 1 calc R U . . .
H74C H 0.528035 0.546226 0.687448 0.133 Uiso 1 1 calc R U . . .
C75 C 0.63519(17) 0.3716(3) 0.6591(3) 0.0810(19) Uani 1 1 d . . . . .
H75A H 0.660971 0.365947 0.681594 0.097 Uiso 1 1 calc R U . . .
H75B H 0.619205 0.340691 0.675989 0.097 Uiso 1 1 calc R U . . .
C76 C 0.52452(17) 0.5807(3) 0.5115(3) 0.081(2) Uani 1 1 d . . . . .
H76 H 0.519928 0.600235 0.548762 0.097 Uiso 1 1 calc R U . . .
C77 C 0.55719(17) 0.5480(3) 0.5138(3) 0.084(2) Uani 1 1 d . . . . .
H77 H 0.574711 0.545499 0.551940 0.101 Uiso 1 1 calc R U . . .
C78 C 0.56433(15) 0.5187(3) 0.4599(3) 0.0592(14) Uani 1 1 d . . . . .
C79 C 0.53718(16) 0.5246(3) 0.4117(3) 0.0753(18) Uani 1 1 d . . . . .
H79 H 0.539983 0.502674 0.374620 0.090 Uiso 1 1 calc R U . . .
C80 C 0.50642(16) 0.5576(3) 0.4087(3) 0.0792(19) Uani 1 1 d . . . . .
H80 H 0.489514 0.560768 0.369965 0.095 Uiso 1 1 calc R U . . .
C81 C 0.59970(14) 0.4851(3) 0.4656(3) 0.0620(15) Uani 1 1 d . . . . .
C82 C 0.64557(12) 0.4008(3) 0.3701(2) 0.0510(14) Uani 1 1 d . . . . .
H82 H 0.626707 0.406182 0.334084 0.061 Uiso 1 1 calc R U . . .
C83 C 0.67743(13) 0.3594(3) 0.3576(2) 0.0531(13) Uani 1 1 d . . . . .
C84 C 0.71093(11) 0.3584(2) 0.40254(19) 0.0402(11) Uani 1 1 d . . . . .
C85 C 0.74089(12) 0.3276(2) 0.3857(2) 0.0408(11) Uani 1 1 d . . . . .
C86 C 0.73750(14) 0.2985(2) 0.3277(2) 0.0488(13) Uani 1 1 d . . . . .
H86 H 0.757943 0.276623 0.316882 0.059 Uiso 1 1 calc R U . . .
C87 C 0.70421(14) 0.3014(3) 0.2853(2) 0.0510(13) Uani 1 1 d . . . . .
C88 C 0.67477(14) 0.3329(3) 0.3004(2) 0.0548(14) Uani 1 1 d . . . . .
H88 H 0.652381 0.336224 0.270597 0.066 Uiso 1 1 calc R U . . .
C89 C 0.70115(16) 0.2695(3) 0.2196(2) 0.0677(16) Uani 1 1 d . . . . .
H89A H 0.675147 0.261271 0.201628 0.102 Uiso 1 1 calc R U . . .
H89B H 0.714784 0.228876 0.224006 0.102 Uiso 1 1 calc R U . . .
H89C H 0.711592 0.298351 0.191966 0.102 Uiso 1 1 calc R U . . .
C90 C 0.77840(11) 0.3268(2) 0.4308(2) 0.0413(11) Uani 1 1 d . . . . .
H90A H 0.796048 0.300040 0.413134 0.050 Uiso 1 1 calc R U . . .
H90B H 0.775607 0.307915 0.471449 0.050 Uiso 1 1 calc R U . . .
C91 C 0.70301(16) 0.5613(4) 0.7770(3) 0.097(2) Uani 1 1 d . . . . .
H91A H 0.696966 0.598791 0.800322 0.146 Uiso 1 1 calc R U . I 1
H91B H 0.713125 0.527282 0.806573 0.146 Uiso 1 1 calc R U . I 1
H91C H 0.680624 0.545634 0.749353 0.146 Uiso 1 1 calc R U . I 1
C92 C 0.89407(14) 0.2653(3) 0.5473(2) 0.0670(16) Uani 1 1 d . . . . .
H92A H 0.911224 0.290421 0.527633 0.100 Uiso 1 1 calc R U . J 1
H92B H 0.894035 0.220614 0.533251 0.100 Uiso 1 1 calc R U . J 1
H92C H 0.901859 0.267102 0.592932 0.100 Uiso 1 1 calc R U . J 1
N1 N 0.81482(13) 0.2818(2) 0.0902(2) 0.078(3) Uani 0.5 1 d . . P K 1
N2 N 0.74750(11) 0.4211(2) 0.22605(17) 0.0564(12) Uani 1 1 d . . . . .
H2A H 0.731153 0.418030 0.190941 0.068 Uiso 1 1 calc R U . . .
N3 N 0.74043(11) 0.4573(2) 0.27678(17) 0.0512(11) Uani 1 1 d . . . . .
N4 N 0.75953(12) 0.8072(2) 0.2751(2) 0.075(3) Uani 0.5 1 d . . P L 1
N5 N 0.83144(12) 0.6001(2) 0.30064(18) 0.0607(12) Uani 1 1 d . . . . .
H5A H 0.844223 0.625040 0.280011 0.073 Uiso 1 1 calc R U . . .
N6 N 0.84178(11) 0.5385(2) 0.31621(19) 0.0565(12) Uani 1 1 d . . . . .
N7 N 1.02512(11) 0.6033(2) 0.5310(2) 0.063(2) Uani 0.5 1 d . . P M 1
N8 N 0.92780(10) 0.46421(19) 0.60056(17) 0.0479(10) Uani 1 1 d . . . . .
H8 H 0.946530 0.463922 0.632414 0.057 Uiso 1 1 calc R U . . .
N9 N 0.89379(10) 0.4329(2) 0.60058(17) 0.0491(11) Uani 1 1 d . . . . .
N10 N 0.74057(15) 0.3426(3) 0.9390(2) 0.0952(19) Uani 1 1 d . . . . .
N11 N 0.78998(12) 0.4731(2) 0.77683(18) 0.0646(13) Uani 1 1 d . . . . .
H11A H 0.808023 0.471389 0.809757 0.078 Uiso 1 1 calc R U . . .
N12 N 0.79404(12) 0.5056(2) 0.72154(18) 0.0615(12) Uani 1 1 d . . . . .
N13 N 0.79566(17) 0.8434(3) 0.6022(3) 0.114(2) Uani 1 1 d . . . . .
N14 N 0.69923(12) 0.6709(2) 0.61593(18) 0.0632(13) Uani 1 1 d . . . . .
H14 H 0.684688 0.703574 0.602623 0.076 Uiso 1 1 calc R U . . .
N15 N 0.68555(11) 0.6095(2) 0.62822(18) 0.0549(11) Uani 1 1 d . . . . .
N16 N 0.49882(13) 0.5860(3) 0.4587(2) 0.0881(17) Uani 1 1 d . . . . .
N17 N 0.60624(11) 0.4558(2) 0.4127(2) 0.0584(12) Uani 1 1 d . . . . .
H17A H 0.589695 0.454852 0.377696 0.070 Uiso 1 1 calc R U . . .
N18 N 0.63871(11) 0.4292(2) 0.41744(19) 0.0626(13) Uani 1 1 d . . . . .
N19 N 0.66504(14) 0.2720(3) 0.5160(3) 0.0792(16) Uani 1 1 d . . . . .
O1 O 0.80193(8) 0.39660(15) 0.28665(14) 0.0473(8) Uani 1 1 d . . . . .
O2 O 0.74327(8) 0.49464(16) 0.40525(13) 0.0472(8) Uani 1 1 d . . . . .
O3 O 0.71358(8) 0.50931(15) 0.52670(13) 0.0415(8) Uani 1 1 d . . . . .
O4 O 0.78096(10) 0.58098(16) 0.34354(15) 0.0593(9) Uani 1 1 d . . . . .
O5 O 0.85568(8) 0.42514(15) 0.39106(13) 0.0443(8) Uani 1 1 d . . . . .
O6 O 0.90880(8) 0.34632(16) 0.47324(13) 0.0480(17) Uani 0.5 1 d . . P N 1
O7 O 0.90325(8) 0.48655(15) 0.49846(14) 0.0454(8) Uani 1 1 d . . . . .
O8 O 0.81748(7) 0.39871(15) 0.56956(13) 0.0415(8) Uani 1 1 d . . . . .
O9 O 0.73881(7) 0.41408(15) 0.59371(13) 0.0416(8) Uani 1 1 d . . . . .
O10 O 0.73267(9) 0.44139(15) 0.72506(14) 0.0511(8) Uani 1 1 d . . . . .
O11 O 0.78702(8) 0.52443(14) 0.59070(13) 0.0451(8) Uani 1 1 d . . . . .
O12 O 0.81775(8) 0.49796(15) 0.47444(13) 0.0431(8) Uani 1 1 d . . . . .
O13 O 0.75517(9) 0.62583(16) 0.63157(15) 0.0582(9) Uani 1 1 d . . . . .
O14 O 0.67491(9) 0.48102(17) 0.62724(15) 0.0547(9) Uani 1 1 d . . . . .
O15 O 0.63234(10) 0.36294(19) 0.59213(18) 0.0731(11) Uani 1 1 d . . . . .
O16 O 0.62393(8) 0.48457(17) 0.51233(15) 0.0555(9) Uani 1 1 d . . . . .
O17 O 0.71625(7) 0.38781(15) 0.46244(13) 0.0437(8) Uani 1 1 d . . . . .
O18 O 0.79339(8) 0.39654(14) 0.44108(12) 0.0406(7) Uani 1 1 d . . . . .
O19 O 0.64610(10) 0.31036(19) 0.47998(19) 0.0731(12) Uani 1 1 d . . . . .
O20 O 0.69004(10) 0.29504(18) 0.55531(19) 0.0718(11) Uani 1 1 d . . . . .
O21 O 0.65888(14) 0.2139(2) 0.5058(3) 0.1176(18) Uani 1 1 d . . . . .
O22 O 0.73000(10) 0.57906(16) 0.73999(15) 0.0587(19) Uani 0.5 1 d . . P O 1
O23 O 0.85492(8) 0.29348(15) 0.52838(13) 0.0467(16) Uani 0.5 1 d . . P N 1
Tb1 Tb 0.79651(2) 0.47229(2) 0.36350(2) 0.04172(6) Uani 1 1 d . . . . .
Tb2 Tb 0.85668(2) 0.40831(2) 0.49600(2) 0.04006(6) Uani 1 1 d . . . . .
Tb3 Tb 0.76583(2) 0.45237(2) 0.50875(2) 0.03829(6) Uani 1 1 d . . . . .
Tb4 Tb 0.67572(2) 0.41219(2) 0.52969(2) 0.04737(7) Uani 1 1 d . . . . .
Tb5 Tb 0.73492(2) 0.51930(2) 0.64073(2) 0.04680(7) Uani 1 1 d . . . . .
C93 C 0.8522(3) 0.4730(6) 1.0630(5) 0.078(4) Uani 0.5 1 d . . P . .
H93A H 0.846514 0.518438 1.054374 0.117 Uiso 0.5 1 calc R U P . .
H93B H 0.870891 0.469023 1.101391 0.117 Uiso 0.5 1 calc R U P . .
H93C H 0.829719 0.450320 1.068304 0.117 Uiso 0.5 1 calc R U P . .
C94 C 0.8671(4) 0.4429(6) 1.0071(6) 0.088(4) Uani 0.5 1 d . . P . .
H94A H 0.879090 0.401575 1.021388 0.105 Uiso 0.5 1 calc R U P . .
H94B H 0.845713 0.432973 0.973455 0.105 Uiso 0.5 1 calc R U P . .
C95 C 0.8368(3) 0.5397(6) 0.9579(5) 0.081(4) Uani 0.5 1 d . . P . .
H95A H 0.840979 0.584071 0.972654 0.122 Uiso 0.5 1 calc R U P . .
H95B H 0.833898 0.511998 0.992985 0.122 Uiso 0.5 1 calc R U P . .
H95C H 0.814448 0.537757 0.925349 0.122 Uiso 0.5 1 calc R U P . .
C96 C 0.8695(3) 0.5172(7) 0.9311(5) 0.085(4) Uani 0.5 1 d . . P . .
H96A H 0.860978 0.489462 0.894123 0.102 Uiso 0.5 1 calc R U P . .
H96B H 0.882610 0.554524 0.917625 0.102 Uiso 0.5 1 calc R U P . .
C97 C 0.9114(4) 0.5767(6) 1.0553(6) 0.086(4) Uani 0.5 1 d . . P . .
H97A H 0.912130 0.559689 1.097556 0.129 Uiso 0.5 1 calc R U P . .
H97B H 0.886232 0.590046 1.037070 0.129 Uiso 0.5 1 calc R U P . .
H97C H 0.928050 0.613650 1.057577 0.129 Uiso 0.5 1 calc R U P . .
C98 C 0.9237(3) 0.5250(6) 1.0147(5) 0.067(3) Uani 0.5 1 d . . P . .
H98A H 0.942116 0.497582 1.041795 0.081 Uiso 0.5 1 calc R U P . .
H98B H 0.936416 0.546110 0.984021 0.081 Uiso 0.5 1 calc R U P . .
C99 C 0.5965(3) -0.0097(6) 0.4671(6) 0.082(4) Uani 0.5 1 d . . P . .
H99A H 0.598370 0.012155 0.507485 0.123 Uiso 0.5 1 calc R U P . .
H99B H 0.612437 0.011722 0.442329 0.123 Uiso 0.5 1 calc R U P . .
H99C H 0.604197 -0.054579 0.474216 0.123 Uiso 0.5 1 calc R U P . .
C100 C 0.5574(3) -0.0075(7) 0.4324(7) 0.096(5) Uani 0.5 1 d . . P . .
H10A H 0.555947 0.001914 0.387408 0.115 Uiso 0.5 1 calc R U P . .
H10B H 0.544237 -0.048147 0.436889 0.115 Uiso 0.5 1 calc R U P . .
C101 C 0.4867(3) -0.0036(5) 0.3886(5) 0.065(3) Uani 0.5 1 d . . P . .
H10C H 0.507582 -0.028739 0.380119 0.098 Uiso 0.5 1 calc R U P . .
H10D H 0.472859 0.014157 0.349317 0.098 Uiso 0.5 1 calc R U P . .
H10E H 0.470413 -0.031435 0.407614 0.098 Uiso 0.5 1 calc R U P . .
C102 C 0.5020(4) 0.0556(7) 0.4373(5) 0.091(4) Uani 0.5 1 d . . P . .
H10F H 0.498552 0.097149 0.414872 0.109 Uiso 0.5 1 calc R U P . .
H10G H 0.488063 0.056795 0.471877 0.109 Uiso 0.5 1 calc R U P . .
C103 C 0.5387(3) 0.1567(7) 0.4063(6) 0.088(4) Uani 0.5 1 d . . P . .
H10H H 0.513287 0.142028 0.403772 0.133 Uiso 0.5 1 calc R U P . .
H10I H 0.543626 0.162281 0.363859 0.133 Uiso 0.5 1 calc R U P . .
H10J H 0.542278 0.197701 0.428684 0.133 Uiso 0.5 1 calc R U P . .
C104 C 0.5659(3) 0.1057(6) 0.4420(6) 0.078(4) Uani 0.5 1 d . . P . .
H10K H 0.581118 0.125820 0.479509 0.093 Uiso 0.5 1 calc R U P . .
H10L H 0.582602 0.090533 0.414579 0.093 Uiso 0.5 1 calc R U P . .
C105 C 0.9362(3) 0.4501(6) 0.8588(5) 0.070(3) Uani 0.5 1 d . . P . .
H10M H 0.933371 0.446656 0.902571 0.104 Uiso 0.5 1 calc R U P . .
H10N H 0.911757 0.451499 0.831513 0.104 Uiso 0.5 1 calc R U P . .
H10O H 0.949778 0.489354 0.853198 0.104 Uiso 0.5 1 calc R U P . .
C106 C 0.9567(3) 0.3937(6) 0.8423(5) 0.073(3) Uani 0.5 1 d . . P . .
H10P H 0.982244 0.407924 0.841779 0.087 Uiso 0.5 1 calc R U P . .
H10Q H 0.945517 0.381195 0.798915 0.087 Uiso 0.5 1 calc R U P . .
C107 C 0.9569(3) 0.4056(6) 0.9831(5) 0.074(3) Uani 0.5 1 d . . P . .
H10R H 0.982924 0.418412 0.993273 0.111 Uiso 0.5 1 calc R U P . .
H10S H 0.947410 0.400621 1.021945 0.111 Uiso 0.5 1 calc R U P . .
H10T H 0.942669 0.438748 0.956997 0.111 Uiso 0.5 1 calc R U P . .
C108 C 0.9532(3) 0.3386(6) 0.9457(5) 0.074(4) Uani 0.5 1 d . . P . .
H10U H 0.970630 0.308148 0.970956 0.089 Uiso 0.5 1 calc R U P . .
H10V H 0.928077 0.322019 0.945560 0.089 Uiso 0.5 1 calc R U P . .
C109 C 1.0099(3) 0.3123(8) 0.8286(6) 0.113(6) Uani 0.5 1 d . . P . .
H10W H 0.989473 0.319587 0.793173 0.169 Uiso 0.5 1 calc R U P . .
H10X H 1.023918 0.274439 0.820250 0.169 Uiso 0.5 1 calc R U P . .
H10Y H 1.026081 0.349927 0.834260 0.169 Uiso 0.5 1 calc R U P . .
C110 C 0.9947(3) 0.3015(6) 0.8868(5) 0.075(4) Uani 0.5 1 d . . P . .
H11B H 0.991364 0.254875 0.892813 0.091 Uiso 0.5 1 calc R U P . .
H11C H 1.012368 0.317883 0.923555 0.091 Uiso 0.5 1 calc R U P . .
C111 C 0.6517(4) 0.9249(6) 0.5377(6) 0.086(4) Uani 0.5 1 d . . P . .
H11D H 0.670762 0.956787 0.546191 0.129 Uiso 0.5 1 d R U P . .
H11E H 0.662562 0.882887 0.542111 0.129 Uiso 0.5 1 d R U P . .
H11F H 0.638082 0.930237 0.495691 0.129 Uiso 0.5 1 d R U P . .
C112 C 0.6259(3) 0.9348(6) 0.5837(6) 0.076(4) Uani 0.5 1 d . . P . .
H11G H 0.616932 0.979702 0.579608 0.091 Uiso 0.5 1 calc R U P . .
H11H H 0.640472 0.929749 0.626616 0.091 Uiso 0.5 1 calc R U P . .
C113 C 0.5945(3) 0.7671(6) 0.5471(6) 0.081(4) Uani 0.5 1 d . . P . .
H11I H 0.578329 0.758548 0.576970 0.121 Uiso 0.5 1 calc R U P . .
H11J H 0.619833 0.754480 0.565724 0.121 Uiso 0.5 1 calc R U P . .
H11K H 0.586067 0.742280 0.508745 0.121 Uiso 0.5 1 calc R U P . .
C114 C 0.5936(3) 0.8375(6) 0.5317(5) 0.075(4) Uani 0.5 1 d . . P . .
H11L H 0.615519 0.845761 0.512968 0.090 Uiso 0.5 1 calc R U P . .
H11M H 0.571833 0.843663 0.497601 0.090 Uiso 0.5 1 calc R U P . .
C115 C 0.5684(3) 0.8640(8) 0.6652(6) 0.107(5) Uani 0.5 1 d . . P . .
H11N H 0.545673 0.849487 0.637736 0.161 Uiso 0.5 1 calc R U P . .
H11O H 0.566533 0.909860 0.673946 0.161 Uiso 0.5 1 calc R U P . .
H11P H 0.572144 0.839804 0.704542 0.161 Uiso 0.5 1 calc R U P . .
C116 C 0.6026(3) 0.8521(7) 0.6313(5) 0.090(4) Uani 0.5 1 d . . P . .
H11Q H 0.626064 0.866831 0.657519 0.108 Uiso 0.5 1 calc R U P . .
H11R H 0.604825 0.806300 0.620423 0.108 Uiso 0.5 1 calc R U P . .
C117 C 0.6838(3) 0.7575(6) 0.9466(5) 0.065(3) Uani 0.5 1 d . . P . .
H11S H 0.658699 0.741117 0.944363 0.098 Uiso 0.5 1 calc R U P . .
H11T H 0.683295 0.793177 0.917046 0.098 Uiso 0.5 1 calc R U P . .
H11U H 0.693600 0.772664 0.989216 0.098 Uiso 0.5 1 calc R U P . .
C118 C 0.7092(3) 0.7021(6) 0.9292(6) 0.074(4) Uani 0.5 1 d . . P . .
H11V H 0.715477 0.710422 0.887633 0.088 Uiso 0.5 1 calc R U P . .
H11W H 0.732427 0.699807 0.960660 0.088 Uiso 0.5 1 calc R U P . .
C119 C 0.6388(3) 0.5754(5) 0.8718(5) 0.070(3) Uani 0.5 1 d . . P . .
H11X H 0.654416 0.551438 0.848010 0.104 Uiso 0.5 1 calc R U P . .
H11Y H 0.613153 0.573967 0.849377 0.104 Uiso 0.5 1 calc R U P . .
H H 0.640650 0.555985 0.913297 0.104 Uiso 0.5 1 calc R U P . .
C120 C 0.6516(3) 0.6441(6) 0.8788(4) 0.071(3) Uani 0.5 1 d . . P . .
H12A H 0.633280 0.671350 0.894254 0.085 Uiso 0.5 1 calc R U P . .
H12B H 0.655845 0.661552 0.838446 0.085 Uiso 0.5 1 calc R U P . .
C121 C 0.7538(3) 0.6280(7) 0.9128(6) 0.100(5) Uani 0.5 1 d . . P . .
H12C H 0.744501 0.664176 0.885423 0.149 Uiso 0.5 1 calc R U P . .
H12D H 0.768397 0.599596 0.891044 0.149 Uiso 0.5 1 calc R U P . .
H12E H 0.769427 0.644267 0.951232 0.149 Uiso 0.5 1 calc R U P . .
C122 C 0.7212(3) 0.5904(5) 0.9294(5) 0.072(3) Uani 0.5 1 d . . P . .
H12F H 0.728178 0.570985 0.971579 0.086 Uiso 0.5 1 calc R U P . .
H12G H 0.713479 0.555659 0.898580 0.086 Uiso 0.5 1 calc R U P . .
N20 N 0.8939(3) 0.4816(5) 0.9789(4) 0.069(3) Uani 0.5 1 d . . P . .
N21 N 0.5433(3) 0.0441(5) 0.4637(5) 0.083(3) Uani 0.5 1 d . . P . .
N22 N 0.9592(2) 0.3345(5) 0.8820(4) 0.071(3) Uani 0.5 1 d . . P . .
N23 N 0.5923(3) 0.8907(5) 0.5771(5) 0.087(3) Uani 0.5 1 d . . P . .
N24 N 0.6885(3) 0.6405(6) 0.9280(5) 0.095(4) Uani 0.5 1 d . . P . .
O1W O 0.6254(2) 0.4213(5) 0.1744(4) 0.080(3) Uani 0.4 1 d . . P . .
H1WA H 0.636508 0.408906 0.145784 0.096 Uiso 0.4 1 d R U P . .
H1WB H 0.605648 0.399636 0.172414 0.096 Uiso 0.4 1 d R U P . .
O2W O 0.5132(3) 0.3388(7) 0.3770(5) 0.075(4) Uani 0.3 1 d . . P . .
H2WA H 0.527104 0.334299 0.412684 0.090 Uiso 0.3 1 d R U P . .
H2WB H 0.495794 0.311379 0.372974 0.090 Uiso 0.3 1 d R U P . .
O3W O 0.5135(4) 0.7323(7) 0.5075(6) 0.093(5) Uani 0.3 1 d . . P . .
H3WA H 0.494988 0.745169 0.480846 0.112 Uiso 0.3 1 d R U P . .
H3WB H 0.526738 0.764339 0.521796 0.112 Uiso 0.3 1 d R U P . .
O4W O 0.6120(4) 0.4074(6) 0.8596(6) 0.089(5) Uani 0.3 1 d . . P . .
H4WA H 0.613798 0.423225 0.824316 0.107 Uiso 0.3 1 d R U P . .
H4WB H 0.601108 0.434005 0.879496 0.107 Uiso 0.3 1 d R U P . .
O5W O 0.9641(3) 0.2945(6) 0.6410(5) 0.064(3) Uani 0.3 1 d . . P . .
H5WA H 0.979600 0.303099 0.617895 0.076 Uiso 0.3 1 d R U P . .
H5WB H 0.969840 0.314899 0.675395 0.076 Uiso 0.3 1 d R U P . .
O6W O 0.9468(3) 0.6165(7) 0.8338(5) 0.080(4) Uani 0.3 1 d . . P . .
H6WA H 0.954313 0.579526 0.825302 0.096 Uiso 0.3 1 d R U P . .
H6WB H 0.952303 0.622766 0.873112 0.096 Uiso 0.3 1 d R U P . .
O7W O 0.9120(3) 0.7789(6) 0.5257(5) 0.066(4) Uani 0.3 1 d . . P . .
H7WA H 0.889334 0.768300 0.516334 0.080 Uiso 0.3 1 d R U P . .
H7WB H 0.920214 0.770360 0.564125 0.080 Uiso 0.3 1 d R U P . .
O8W O 0.5345(3) 0.7621(7) 0.6695(5) 0.077(4) Uani 0.3 1 d . . P . .
H8WA H 0.529135 0.801210 0.660848 0.092 Uiso 0.3 1 d R U P . .
H8WB H 0.519665 0.746890 0.691218 0.092 Uiso 0.3 1 d R U P . .
O9W O 0.6922(3) 0.4422(6) 0.1145(6) 0.075(4) Uani 0.3 1 d . . P P 1
H9WA H 0.683542 0.410541 0.091695 0.090 Uiso 0.3 1 d R U P P 1
H9WB H 0.675172 0.466761 0.121875 0.090 Uiso 0.3 1 d R U P P 1
O10W O 0.7258(4) 0.0178(7) 0.5923(6) 0.085(4) Uani 0.3 1 d . . P Q 2
H10Z H 0.726171 0.023281 0.553676 0.127 Uiso 0.3 1 d R U P Q 2
HA H 0.706581 0.037471 0.597976 0.127 Uiso 0.3 1 d R U P Q 2
O11W O 0.8494(3) 0.7870(6) 0.4206(5) 0.062(3) Uani 0.3 1 d . . P . .
H11Z H 0.843371 0.749048 0.428937 0.074 Uiso 0.3 1 d R U P . .
HB H 0.868941 0.785738 0.405297 0.074 Uiso 0.3 1 d R U P . .
O12W O 0.9855(3) 0.4714(6) 0.7768(5) 0.068(4) Uani 0.3 1 d . . P . .
H12H H 0.986749 0.511952 0.780745 0.082 Uiso 0.3 1 d R U P . .
H12I H 0.976789 0.461782 0.738885 0.082 Uiso 0.3 1 d R U P . .
O13W O 0.6094(3) 0.2280(6) 0.3083(5) 0.059(3) Uani 0.3 1 d . . P . .
H13A H 0.628817 0.234989 0.293553 0.071 Uiso 0.3 1 d R U P . .
H13B H 0.597217 0.197639 0.288003 0.071 Uiso 0.3 1 d R U P . .
O14W O 0.5940(3) 0.1985(6) 0.6383(5) 0.071(4) Uani 0.3 1 d . . P . .
H14D H 0.615557 0.204531 0.659663 0.085 Uiso 0.3 1 d R U P . .
H14E H 0.594847 0.170331 0.610363 0.085 Uiso 0.3 1 d R U P . .
O15W O 0.9046(3) 0.7092(6) 0.2975(6) 0.084(4) Uani 0.3 1 d . . P . .
H15C H 0.898844 0.705360 0.333377 0.100 Uiso 0.3 1 d R U P . .
H15D H 0.894304 0.742500 0.279427 0.100 Uiso 0.3 1 d R U P . .
O16W O 0.9633(3) 0.7854(6) 0.7578(6) 0.076(4) Uani 0.3 1 d . U P . .
H16A H 0.958732 0.780644 0.718231 0.091 Uiso 0.3 1 d R U P . .
H16B H 0.976072 0.753834 0.774681 0.091 Uiso 0.3 1 d R U P . .
O17W O 0.4909(3) 0.6903(6) 0.2805(7) 0.082(4) Uani 0.3 1 d . . P . .
H17B H 0.511083 0.691720 0.306998 0.098 Uiso 0.3 1 d R U P . .
H17C H 0.493533 0.666400 0.249988 0.098 Uiso 0.3 1 d R U P . .
O18W O 0.5502(3) 0.8124(5) 0.4171(6) 0.070(4) Uani 0.3 1 d . . P . .
H18A H 0.567814 0.829605 0.403145 0.084 Uiso 0.3 1 d R U P . .
H18B H 0.558784 0.789995 0.449276 0.084 Uiso 0.3 1 d R U P . .
O19W O 0.5949(4) 0.7794(8) 0.2787(5) 0.093(5) Uani 0.3 1 d . . P . .
H19A H 0.578454 0.775978 0.301091 0.112 Uiso 0.3 1 d R U P . .
H19B H 0.608374 0.811818 0.290601 0.112 Uiso 0.3 1 d R U P . .
O20W O 0.9235(3) 0.6124(6) 0.2165(5) 0.062(3) Uani 0.3 1 d . . P . .
H20A H 0.901896 0.623587 0.220495 0.074 Uiso 0.3 1 d R U P . .
H20B H 0.924356 0.571727 0.213475 0.074 Uiso 0.3 1 d R U P . .
O21W O 0.5621(3) 0.3846(7) 0.3017(5) 0.092(5) Uani 0.3 1 d . . P . .
H21A H 0.539787 0.396761 0.291366 0.110 Uiso 0.3 1 d R U P . .
H21B H 0.562737 0.344091 0.306966 0.110 Uiso 0.3 1 d R U P . .
O22W O 0.4412(3) 0.6981(7) 0.3959(6) 0.095(5) Uani 0.3 1 d . . P . .
H22A H 0.454085 0.714169 0.371214 0.114 Uiso 0.3 1 d R U P . .
H22B H 0.448745 0.712529 0.432664 0.114 Uiso 0.3 1 d R U P . .
O23W O 0.5577(3) 0.1261(6) 0.5882(6) 0.074(4) Uani 0.3 1 d . . P . .
H23A H 0.577160 0.104930 0.594880 0.088 Uiso 0.3 1 d R U P . .
H23B H 0.545660 0.120360 0.551450 0.088 Uiso 0.3 1 d R U P . .
O6A O 0.90880(8) 0.34632(16) 0.47324(13) 0.048 Uani 0.5 1 d . . P N 2
N7A N 1.02512(11) 0.6033(2) 0.5310(2) 0.063 Uani 0.5 1 d . . P M 2
O22A O 0.73000(10) 0.57906(16) 0.73999(15) 0.059 Uani 0.5 1 d . . P O 2
N4A N 0.75953(12) 0.8072(2) 0.2751(2) 0.075 Uani 0.5 1 d . . P L 2
O23A O 0.85492(8) 0.29348(15) 0.52838(13) 0.047 Uani 0.5 1 d . . P N 2
N1A N 0.81482(13) 0.2818(2) 0.0902(2) 0.078 Uani 0.5 1 d . . P K 2

loop_
_atom_site_aniso_label
_atom_site_aniso_U_11
_atom_site_aniso_U_22
_atom_site_aniso_U_33
_atom_site_aniso_U_23
_atom_site_aniso_U_13
_atom_site_aniso_U_12
C1 0.063(4) 0.084(5) 0.096(5) 0.002(4) 0.035(4) -0.012(3)
C2 0.051(3) 0.075(4) 0.059(3) 0.015(3) -0.001(3) 0.003(3)
C3 0.049(3) 0.061(4) 0.041(3) 0.001(3) 0.004(2) -0.009(3)
C4 0.058(3) 0.075(4) 0.046(3) -0.003(3) 0.011(3) -0.002(3)
C5 0.086(4) 0.051(4) 0.044(3) -0.002(3) -0.007(3) 0.001(3)
C6 0.065(3) 0.047(3) 0.038(3) 0.013(2) 0.010(2) -0.004(3)
C7 0.040(3) 0.069(4) 0.057(3) -0.007(3) 0.005(2) -0.022(3)
C8 0.050(3) 0.065(4) 0.041(3) 0.007(3) 0.014(2) -0.009(3)
C9 0.058(3) 0.069(4) 0.038(3) 0.005(3) 0.002(2) -0.003(3)
C10 0.060(4) 0.058(4) 0.064(4) -0.003(3) -0.003(3) -0.005(3)
C11 0.037(3) 0.075(4) 0.058(3) 0.002(3) 0.025(2) -0.008(3)
C12 0.044(3) 0.061(4) 0.053(3) 0.002(3) 0.017(2) 0.001(3)
C13 0.043(3) 0.026(3) 0.059(3) -0.007(2) 0.002(2) -0.008(2)
C14 0.077(4) 0.065(4) 0.069(4) -0.002(3) 0.000(3) -0.011(3)
C15 0.040(3) 0.046(3) 0.054(3) -0.004(2) 0.002(2) -0.008(2)
C16 0.080(4) 0.046(4) 0.082(4) -0.015(3) 0.038(3) -0.014(3)
C17 0.065(4) 0.055(4) 0.052(3) -0.012(3) 0.000(3) -0.015(3)
C18 0.064(4) 0.049(3) 0.040(3) 0.004(2) 0.007(2) 0.000(3)
C19 0.083(4) 0.052(4) 0.072(4) -0.017(3) 0.033(3) 0.008(3)
C20 0.053(3) 0.052(4) 0.067(4) -0.010(3) -0.011(3) -0.004(3)
C21 0.087(4) 0.043(3) 0.033(3) -0.006(2) 0.017(3) -0.004(3)
C22 0.059(4) 0.068(4) 0.058(3) 0.007(3) 0.020(3) -0.003(3)
C23 0.062(3) 0.064(4) 0.051(3) 0.007(3) 0.019(3) 0.003(3)
C24 0.092(4) 0.052(4) 0.041(3) -0.001(3) 0.030(3) -0.004(3)
C25 0.064(4) 0.055(4) 0.055(3) -0.004(3) 0.023(3) 0.004(3)
C26 0.064(4) 0.048(4) 0.079(4) 0.004(3) 0.034(3) -0.006(3)
C27 0.052(3) 0.060(4) 0.037(3) -0.001(2) 0.001(2) 0.007(3)
C28 0.034(3) 0.053(3) 0.052(3) -0.004(3) 0.009(2) -0.009(2)
C29 0.077(5) 0.102(6) 0.106(5) -0.002(4) 0.050(4) 0.006(4)
C30 0.061(3) 0.048(3) 0.056(3) -0.005(3) 0.020(3) -0.004(3)
C31 0.053(4) 0.056(4) 0.086(4) -0.004(3) 0.002(3) 0.004(3)
C32 0.042(3) 0.067(4) 0.043(3) -0.002(3) 0.011(2) 0.012(3)
C33 0.034(3) 0.066(4) 0.056(3) -0.011(3) 0.020(2) 0.007(2)
C34 0.061(4) 0.058(4) 0.052(3) -0.005(3) -0.005(3) -0.007(3)
C35 0.058(4) 0.075(4) 0.057(3) 0.008(3) 0.024(3) 0.002(3)
C36 0.052(3) 0.053(3) 0.045(3) -0.003(2) 0.018(2) -0.007(2)
C37 0.041(3) 0.095(5) 0.045(3) 0.004(3) -0.001(2) -0.002(3)
C38 0.047(3) 0.031(3) 0.041(3) -0.007(2) 0.004(2) -0.002(2)
C39 0.044(3) 0.069(4) 0.046(3) -0.008(3) 0.003(2) -0.005(3)
C40 0.049(3) 0.069(4) 0.047(3) 0.000(3) 0.003(2) 0.001(3)
C41 0.051(3) 0.057(4) 0.045(3) 0.004(3) 0.003(2) -0.009(3)
C42 0.050(3) 0.035(3) 0.050(3) 0.004(2) 0.021(2) 0.012(2)
C43 0.052(3) 0.024(3) 0.046(3) -0.006(2) 0.007(2) -0.007(2)
C44 0.066(4) 0.100(5) 0.046(3) 0.008(3) 0.017(3) 0.014(3)
C45 0.054(3) 0.029(3) 0.019(2) -0.0097(18) 0.0009(19) -0.003(2)
C46 0.076(4) 0.083(5) 0.091(5) -0.017(4) 0.048(4) -0.013(4)
C47 0.069(4) 0.062(4) 0.092(5) -0.004(4) 0.022(4) 0.004(3)
C48 0.078(4) 0.064(4) 0.043(3) 0.002(3) 0.004(3) -0.003(3)
C49 0.099(5) 0.062(5) 0.069(4) 0.005(3) -0.024(4) -0.008(4)
C50 0.102(5) 0.111(6) 0.038(3) -0.009(4) 0.013(3) 0.016(4)
C51 0.070(4) 0.045(4) 0.065(4) -0.001(3) 0.022(3) 0.012(3)
C52 0.056(3) 0.073(4) 0.055(3) 0.013(3) -0.005(3) 0.007(3)
C53 0.058(3) 0.048(4) 0.055(3) 0.005(3) 0.003(3) 0.004(3)
C54 0.066(4) 0.064(4) 0.042(3) -0.008(3) -0.003(3) 0.008(3)
C55 0.073(4) 0.039(3) 0.061(3) 0.010(3) 0.006(3) 0.006(3)
C56 0.079(4) 0.045(3) 0.042(3) 0.003(2) 0.019(3) -0.006(3)
C57 0.054(3) 0.042(3) 0.053(3) -0.008(2) 0.024(3) 0.008(2)
C58 0.048(3) 0.028(3) 0.049(3) -0.008(2) 0.011(2) 0.002(2)
C59 0.056(4) 0.096(5) 0.070(4) -0.007(4) 0.010(3) -0.006(3)
C60 0.035(3) 0.037(3) 0.071(3) -0.010(3) 0.021(2) -0.001(2)
C61 0.119(7) 0.059(5) 0.208(10) 0.023(6) 0.036(7) 0.000(5)
C62 0.124(7) 0.063(6) 0.175(9) 0.019(6) 0.028(6) -0.004(5)
C63 0.110(6) 0.068(6) 0.122(6) 0.009(5) 0.013(5) -0.023(5)
C64 0.099(7) 0.123(8) 0.180(9) 0.058(7) 0.041(6) -0.015(6)
C65 0.122(7) 0.076(6) 0.198(9) 0.007(6) 0.051(7) -0.020(5)
C66 0.079(4) 0.054(4) 0.096(5) 0.017(4) 0.028(4) -0.004(3)
C67 0.091(5) 0.075(5) 0.092(5) 0.011(4) 0.051(4) 0.018(4)
C68 0.069(4) 0.085(5) 0.079(4) 0.003(4) 0.030(3) 0.006(4)
C69 0.086(5) 0.079(5) 0.111(6) 0.000(4) 0.046(4) -0.009(4)
C70 0.055(4) 0.083(5) 0.079(4) 0.003(4) 0.015(3) 0.005(3)
C71 0.058(4) 0.097(6) 0.075(4) 0.014(4) 0.021(3) 0.002(3)
C72 0.073(4) 0.095(5) 0.036(3) 0.005(3) 0.023(3) -0.006(4)
C73 0.045(3) 0.091(5) 0.052(3) -0.008(3) 0.014(3) -0.012(3)
C74 0.094(5) 0.074(5) 0.106(5) -0.002(4) 0.042(4) 0.003(4)
C75 0.084(5) 0.083(5) 0.086(5) 0.021(4) 0.042(4) -0.002(4)
C76 0.069(4) 0.101(6) 0.083(5) 0.014(4) 0.040(4) 0.006(4)
C77 0.064(4) 0.100(6) 0.082(5) -0.007(4) -0.001(3) 0.007(4)
C78 0.052(3) 0.051(4) 0.074(4) 0.007(3) 0.011(3) -0.007(3)
C79 0.062(4) 0.094(5) 0.070(4) 0.014(4) 0.014(3) 0.002(4)
C80 0.045(4) 0.085(5) 0.103(5) 0.011(4) 0.002(3) -0.003(3)
C81 0.039(3) 0.081(5) 0.066(4) 0.007(3) 0.010(3) 0.000(3)
C82 0.025(2) 0.085(4) 0.041(3) 0.006(3) 0.001(2) -0.006(2)
C83 0.037(3) 0.068(4) 0.050(3) -0.003(3) -0.003(2) 0.003(2)
C84 0.024(2) 0.058(3) 0.037(2) 0.002(2) 0.0028(19) -0.004(2)
C85 0.042(3) 0.024(3) 0.057(3) 0.007(2) 0.012(2) 0.001(2)
C86 0.061(3) 0.038(3) 0.045(3) 0.002(2) 0.004(2) 0.017(2)
C87 0.052(3) 0.055(4) 0.047(3) 0.011(3) 0.012(2) 0.000(3)
C88 0.053(3) 0.067(4) 0.040(3) 0.001(3) 0.000(2) 0.002(3)
C89 0.087(4) 0.072(4) 0.041(3) 0.002(3) 0.005(3) -0.004(3)
C90 0.027(2) 0.037(3) 0.064(3) -0.006(2) 0.019(2) -0.0015(19)
C91 0.074(5) 0.136(7) 0.091(5) -0.025(5) 0.036(4) -0.005(4)
C92 0.070(4) 0.064(4) 0.070(4) -0.007(3) 0.023(3) -0.004(3)
N1 0.072(7) 0.084(8) 0.085(8) -0.002(6) 0.032(6) -0.022(6)
N2 0.060(3) 0.072(3) 0.036(2) 0.008(2) 0.009(2) -0.015(2)
N3 0.058(3) 0.055(3) 0.042(2) 0.008(2) 0.011(2) -0.003(2)
N4 0.052(6) 0.077(8) 0.093(8) 0.003(6) 0.010(5) -0.013(5)
N5 0.087(3) 0.047(3) 0.054(3) -0.015(2) 0.027(2) -0.001(2)
N6 0.063(3) 0.052(3) 0.059(3) 0.002(2) 0.026(2) -0.008(2)
N7 0.060(6) 0.060(7) 0.067(6) 0.000(5) 0.013(5) 0.011(5)
N8 0.036(2) 0.058(3) 0.046(2) 0.000(2) -0.0039(18) -0.0046(19)
N9 0.036(2) 0.068(3) 0.043(2) -0.008(2) 0.0078(18) -0.002(2)
N10 0.122(5) 0.107(5) 0.059(3) -0.020(3) 0.023(4) -0.015(4)
N11 0.065(3) 0.093(4) 0.039(2) 0.003(2) 0.018(2) 0.005(3)
N12 0.075(3) 0.066(3) 0.042(2) -0.004(2) 0.009(2) 0.001(3)
N13 0.123(6) 0.085(5) 0.143(6) -0.011(4) 0.044(5) 0.006(4)
N14 0.091(4) 0.040(3) 0.048(3) 0.000(2) -0.011(2) 0.005(2)
N15 0.070(3) 0.048(3) 0.049(2) 0.000(2) 0.019(2) 0.015(2)
N16 0.068(4) 0.113(5) 0.084(4) -0.002(4) 0.017(3) 0.006(3)
N17 0.050(3) 0.052(3) 0.069(3) -0.003(2) 0.002(2) -0.001(2)
N18 0.047(3) 0.076(4) 0.059(3) -0.006(3) -0.004(2) 0.000(2)
N19 0.073(4) 0.067(4) 0.103(4) -0.010(3) 0.029(3) -0.018(3)
O1 0.057(2) 0.042(2) 0.0445(19) 0.0037(16) 0.0135(16) -0.0031(16)
O2 0.045(2) 0.056(2) 0.0390(17) 0.0008(16) 0.0050(15) 0.0023(16)
O3 0.0442(19) 0.042(2) 0.0400(17) 0.0004(15) 0.0113(14) 0.0053(14)
O4 0.079(3) 0.041(2) 0.062(2) 0.0028(18) 0.026(2) 0.0063(18)
O5 0.0443(19) 0.052(2) 0.0371(17) 0.0014(15) 0.0099(14) 0.0039(15)
O6 0.050(4) 0.051(5) 0.046(4) 0.008(3) 0.018(3) 0.011(3)
O7 0.0354(18) 0.049(2) 0.0502(19) -0.0028(16) 0.0034(15) 0.0006(15)
O8 0.0333(17) 0.051(2) 0.0398(17) 0.0013(15) 0.0057(13) 0.0044(14)
O9 0.0342(17) 0.047(2) 0.0437(17) -0.0004(15) 0.0073(14) 0.0025(14)
O10 0.070(2) 0.036(2) 0.047(2) -0.0048(16) 0.0112(18) -0.0004(17)
O11 0.058(2) 0.0320(19) 0.0449(18) -0.0022(15) 0.0089(15) 0.0003(16)
O12 0.0364(18) 0.050(2) 0.0422(17) -0.0036(15) 0.0060(14) 0.0007(14)
O13 0.082(3) 0.041(2) 0.056(2) -0.0013(18) 0.0225(19) -0.0017(19)
O14 0.055(2) 0.058(2) 0.055(2) -0.0108(18) 0.0202(17) -0.0075(18)
O15 0.067(3) 0.070(3) 0.090(3) -0.004(2) 0.035(2) -0.010(2)
O16 0.038(2) 0.073(3) 0.058(2) -0.004(2) 0.0154(17) 0.0026(17)
O17 0.0336(17) 0.055(2) 0.0440(18) -0.0036(16) 0.0107(14) -0.0024(15)
O18 0.0443(18) 0.042(2) 0.0347(16) -0.0009(14) 0.0066(14) -0.0060(14)
O19 0.064(3) 0.066(3) 0.093(3) -0.012(2) 0.024(2) -0.016(2)
O20 0.065(3) 0.051(3) 0.102(3) -0.001(2) 0.023(2) -0.009(2)
O21 0.138(4) 0.058(3) 0.163(5) -0.012(3) 0.044(4) -0.030(3)
O22 0.085(5) 0.041(5) 0.053(4) 0.000(3) 0.021(4) 0.002(4)
O23 0.047(4) 0.050(4) 0.045(4) 0.003(3) 0.013(3) 0.003(3)
Tb1 0.03859(13) 0.04269(15) 0.04383(13) -0.00061(11) 0.00782(10) -0.00098(10)
Tb2 0.03557(12) 0.04472(15) 0.04020(12) 0.00121(11) 0.00807(9) 0.00094(10)
Tb3 0.03814(12) 0.03594(13) 0.04122(12) -0.00094(11) 0.00868(9) 0.00176(10)
Tb4 0.03781(13) 0.05596(17) 0.04946(14) -0.00178(12) 0.01119(11) 0.00061(11)
Tb5 0.05662(16) 0.04229(15) 0.04287(13) 0.00006(11) 0.01298(11) 0.00153(12)
C93 0.044(7) 0.121(12) 0.070(8) -0.007(8) 0.013(6) 0.004(7)
C94 0.093(10) 0.077(10) 0.100(10) 0.010(8) 0.039(8) 0.038(8)
C95 0.079(8) 0.066(9) 0.086(9) -0.047(7) -0.014(7) 0.010(7)
C96 0.076(9) 0.125(13) 0.052(7) -0.006(8) 0.010(6) -0.017(8)
C97 0.106(11) 0.065(9) 0.083(9) -0.032(7) 0.011(8) 0.005(7)
C98 0.059(7) 0.078(9) 0.060(7) -0.004(6) -0.002(5) 0.009(6)
C99 0.080(9) 0.070(9) 0.090(9) -0.024(7) 0.000(7) -0.025(7)
C100 0.052(8) 0.117(13) 0.115(12) 0.020(10) 0.005(7) -0.018(8)
C101 0.062(7) 0.055(8) 0.081(8) 0.016(6) 0.020(6) 0.008(6)
C102 0.120(12) 0.104(12) 0.056(7) -0.016(7) 0.038(8) 0.001(9)
C103 0.070(9) 0.114(12) 0.089(9) 0.031(9) 0.035(7) 0.019(8)
C104 0.065(8) 0.079(10) 0.085(9) -0.035(7) 0.006(7) -0.013(7)
C105 0.081(8) 0.064(8) 0.059(7) -0.008(6) 0.002(6) -0.002(6)
C106 0.071(8) 0.070(9) 0.079(8) 0.005(7) 0.019(7) -0.002(6)
C107 0.074(8) 0.066(9) 0.078(8) 0.010(7) 0.007(6) 0.008(6)
C108 0.073(8) 0.091(10) 0.053(7) 0.000(7) -0.001(6) -0.020(7)
C109 0.077(10) 0.163(17) 0.113(11) 0.028(11) 0.054(9) -0.024(10)
C110 0.081(9) 0.084(10) 0.064(7) 0.028(7) 0.021(7) 0.015(7)
C111 0.111(11) 0.063(9) 0.093(10) 0.008(7) 0.040(8) 0.003(8)
C112 0.060(8) 0.070(9) 0.099(10) 0.002(7) 0.020(7) 0.011(6)
C113 0.079(9) 0.073(10) 0.089(9) -0.010(8) 0.009(7) -0.017(7)
C114 0.070(8) 0.078(10) 0.082(8) -0.003(7) 0.025(7) -0.020(7)
C115 0.070(9) 0.157(16) 0.091(10) 0.026(10) 0.005(8) 0.009(9)
C116 0.056(8) 0.107(12) 0.084(9) 0.009(8) -0.040(6) -0.018(7)
C117 0.049(6) 0.086(9) 0.059(7) -0.031(6) 0.007(5) -0.005(6)
C118 0.054(7) 0.088(10) 0.085(8) 0.002(7) 0.028(6) -0.025(6)
C119 0.047(6) 0.074(9) 0.078(8) 0.030(7) -0.011(5) 0.021(6)
C120 0.101(10) 0.078(9) 0.041(6) 0.015(6) 0.033(6) 0.009(7)
C121 0.095(10) 0.138(14) 0.083(9) 0.020(9) 0.060(8) 0.004(9)
C122 0.077(8) 0.056(8) 0.075(8) 0.009(6) -0.003(6) -0.018(6)
N20 0.080(7) 0.087(8) 0.044(5) -0.023(5) 0.021(5) -0.011(6)
N21 0.069(7) 0.085(9) 0.090(8) 0.011(7) 0.002(6) 0.000(6)
N22 0.063(6) 0.087(8) 0.055(6) 0.031(5) -0.009(5) -0.018(5)
N23 0.089(8) 0.083(9) 0.082(8) -0.001(7) -0.001(6) 0.011(6)
N24 0.066(7) 0.089(9) 0.124(9) -0.005(8) 0.001(6) -0.017(6)
O1W 0.067(7) 0.079(8) 0.086(7) 0.002(6) -0.007(5) 0.027(5)
O2W 0.065(8) 0.098(12) 0.060(8) -0.004(8) 0.002(6) 0.018(7)
O3W 0.117(12) 0.070(11) 0.087(10) -0.016(8) 0.001(9) 0.029(9)
O4W 0.094(10) 0.072(11) 0.092(10) 0.017(8) -0.008(8) -0.053(8)
O5W 0.076(9) 0.059(9) 0.064(8) 0.003(6) 0.034(7) 0.020(6)
O6W 0.070(9) 0.139(14) 0.025(6) -0.005(7) -0.002(6) 0.000(8)
O7W 0.090(9) 0.073(10) 0.043(6) -0.006(6) 0.030(6) 0.012(7)
O8W 0.073(9) 0.089(11) 0.070(8) 0.031(8) 0.016(7) 0.004(7)
O9W 0.080(9) 0.065(10) 0.076(9) 0.016(7) 0.005(7) -0.015(7)
O10W 0.083(10) 0.087(11) 0.091(10) 0.012(9) 0.032(8) -0.012(8)
O11W 0.044(7) 0.068(9) 0.071(8) 0.019(7) 0.006(6) -0.002(6)
O12W 0.053(7) 0.064(9) 0.079(9) -0.010(7) -0.009(6) 0.023(6)
O13W 0.041(7) 0.064(9) 0.077(8) -0.007(7) 0.024(6) 0.002(6)
O14W 0.096(10) 0.074(10) 0.036(6) 0.010(6) -0.002(6) 0.018(7)
O15W 0.085(10) 0.069(10) 0.090(10) 0.036(8) 0.001(8) 0.034(8)
O16W 0.076(4) 0.074(4) 0.079(4) 0.000(2) 0.014(2) -0.004(2)
O17W 0.050(8) 0.043(8) 0.165(14) -0.004(8) 0.051(8) 0.009(6)
O18W 0.082(9) 0.033(7) 0.095(9) 0.020(7) 0.019(7) 0.019(6)
O19W 0.088(10) 0.133(15) 0.064(8) 0.056(9) 0.027(7) 0.024(9)
O20W 0.064(8) 0.064(9) 0.069(8) -0.008(6) 0.044(6) 0.010(6)
O21W 0.064(9) 0.141(14) 0.073(9) -0.062(9) 0.018(7) 0.032(8)
O22W 0.071(9) 0.130(14) 0.073(9) -0.027(9) -0.014(7) -0.046(9)
O23W 0.059(8) 0.070(10) 0.091(9) -0.024(8) 0.012(7) -0.013(7)
O6A 0.050 0.051 0.046 0.008 0.018 0.011
N7A 0.060 0.060 0.067 0.000 0.013 0.011
O22A 0.085 0.041 0.053 0.000 0.021 0.002
N4A 0.052 0.077 0.093 0.003 0.010 -0.013
O23A 0.047 0.050 0.045 0.003 0.013 0.003
N1A 0.072 0.084 0.085 -0.002 0.032 -0.022

loop_
_atom_type_symbol
_atom_type_description
_atom_type_scat_dispersion_real
_atom_type_scat_dispersion_imag
_atom_type_scat_source
C C 0.0033 0.0016 'International Tables Vol C Tables 4.2.6.8 and 6.1.1.4'
H H 0.0000 0.0000 'International Tables Vol C Tables 4.2.6.8 and 6.1.1.4'
N N 0.0061 0.0033 'International Tables Vol C Tables 4.2.6.8 and 6.1.1.4'
O O 0.0106 0.0060 'International Tables Vol C Tables 4.2.6.8 and 6.1.1.4'
Tb Tb -0.1723 4.1537 'International Tables Vol C Tables 4.2.6.8 and 6.1.1.4'

loop_
_geom_angle_atom_site_label_1
_geom_angle_atom_site_label_2
_geom_angle_atom_site_label_3
_geom_angle
_geom_angle_site_symmetry_1
_geom_angle_site_symmetry_3
_geom_angle_publ_flag
C2 C1 H1 116.9 . . ?
N1 C1 H1 116.9 . . ?
N1 C1 C2 126.1(5) . . ?
N1A C1 C2 126.1(5) . . ?
C1 C2 H2 121.0 . . ?
C3 C2 C1 118.0(5) . . ?
C3 C2 H2 121.0 . . ?
C2 C3 C4 116.8(5) . . ?
C2 C3 C6 119.2(5) . . ?
C4 C3 C6 123.9(5) . . ?
C3 C4 H4 118.9 . . ?
C5 C4 C3 122.3(5) . . ?
C5 C4 H4 118.9 . . ?
C4 C5 H5 119.2 . . ?
C4 C5 N1 121.6(5) . . ?
C4 C5 N1A 121.6(5) . . ?
N1 C5 H5 119.2 . . ?
N2 C6 C3 122.5(4) . . ?
O1 C6 C3 119.3(4) . . ?
O1 C6 N2 118.2(4) . . ?
C8 C7 H7 115.4 . . ?
N3 C7 H7 115.4 . . ?
N3 C7 C8 129.3(4) . . ?
C9 C8 C7 111.5(4) . . ?
C13 C8 C7 124.5(5) . . ?
C13 C8 C9 123.9(5) . . ?
C8 C9 H9 121.5 . . ?
C10 C9 C8 116.9(5) . . ?
C10 C9 H9 121.5 . . ?
C9 C10 C14 117.8(5) . . ?
C11 C10 C9 120.1(5) . . ?
C11 C10 C14 121.6(5) . . ?
C10 C11 H11 118.7 . . ?
C10 C11 C12 122.6(5) . . ?
C12 C11 H11 118.7 . . ?
C11 C12 C15 118.6(4) . . ?
C13 C12 C11 121.0(5) . . ?
C13 C12 C15 120.3(4) . . ?
C12 C13 C8 115.1(5) . . ?
O2 C13 C8 121.4(4) . . ?
O2 C13 C12 123.5(4) . . ?
C10 C14 H14A 109.5 . . ?
C10 C14 H14B 109.5 . . ?
C10 C14 H14C 109.5 . . ?
H14A C14 H14B 109.5 . . ?
H14A C14 H14C 109.5 . . ?
H14B C14 H14C 109.5 . . ?
C12 C15 H15A 108.8 . . ?
C12 C15 H15B 108.8 . . ?
H15A C15 H15B 107.7 . . ?
O3 C15 C12 113.6(4) . . ?
O3 C15 H15A 108.8 . . ?
O3 C15 H15B 108.8 . . ?
C17 C16 H16 116.3 . . ?
N4 C16 H16 116.3 . . ?
N4 C16 C17 127.5(5) . . ?
N4A C16 C17 127.5(5) . . ?
C16 C17 H17 122.1 . . ?
C18 C17 C16 115.9(6) . . ?
C18 C17 H17 122.1 . . ?
C17 C18 C19 121.8(6) . . ?
C17 C18 C21 122.8(5) . . ?
C19 C18 C21 115.4(5) . . ?
C18 C19 H19 120.9 . . ?
C18 C19 C20 118.2(6) . . ?
C20 C19 H19 120.9 . . ?
C19 C20 H20 119.2 . . ?
N4 C20 C19 121.7(5) . . ?
N4 C20 H20 119.2 . . ?
N4A C20 C19 121.7(5) . . ?
N5 C21 C18 117.9(4) . . ?
O4 C21 C18 120.3(5) . . ?
O4 C21 N5 120.9(4) . . ?
C23 C22 H22 115.7 . . ?
N6 C22 H22 115.7 . . ?
N6 C22 C23 128.7(5) . . ?
C24 C23 C22 114.2(5) . . ?
C28 C23 C22 122.7(5) . . ?
C28 C23 C24 123.1(5) . . ?
C23 C24 H24 120.0 . . ?
C23 C24 C25 119.9(5) . . ?
C25 C24 H24 120.0 . . ?
C24 C25 C29 119.4(5) . . ?
C26 C25 C24 118.3(5) . . ?
C26 C25 C29 122.2(5) . . ?
C25 C26 H26 119.1 . . ?
C25 C26 C27 121.9(5) . . ?
C27 C26 H26 119.1 . . ?
C26 C27 C28 120.0(5) . . ?
C26 C27 C30 118.4(5) . . ?
C30 C27 C28 121.2(4) . . ?
C23 C28 C27 116.8(4) . . ?
O5 C28 C23 126.1(5) . . ?
O5 C28 C27 117.1(4) . . ?
C25 C29 H29A 109.5 . . ?
C25 C29 H29B 109.5 . . ?
C25 C29 H29C 109.5 . . ?
H29A C29 H29B 109.5 . . ?
H29A C29 H29C 109.5 . . ?
H29B C29 H29C 109.5 . . ?
C27 C30 H30A 109.3 . . ?
C27 C30 H30B 109.3 . . ?
C27 C30 O6 111.7(4) . . ?
C27 C30 O6A 111.7(4) . . ?
H30A C30 H30B 107.9 . . ?
O6 C30 H30A 109.3 . . ?
O6 C30 H30B 109.3 . . ?
C32 C31 H31 119.4 . . ?
C32 C31 N7 121.2(5) . . ?
C32 C31 N7A 121.2(5) . . ?
N7 C31 H31 119.4 . . ?
C31 C32 H32 118.9 . . ?
C31 C32 C33 122.2(5) . . ?
C33 C32 H32 118.9 . . ?
C32 C33 C36 120.0(5) . . ?
C34 C33 C32 116.6(5) . . ?
C34 C33 C36 123.4(5) . . ?
C33 C34 H34 119.0 . . ?
C33 C34 C35 122.0(5) . . ?
C35 C34 H34 119.0 . . ?
C34 C35 H35 118.8 . . ?
C34 C35 N7 122.5(5) . . ?
C34 C35 N7A 122.5(5) . . ?
N7 C35 H35 118.8 . . ?
N8 C36 C33 118.3(4) . . ?
O7 C36 C33 117.5(4) . . ?
O7 C36 N8 124.0(4) . . ?
C38 C37 H37 116.1 . . ?
N9 C37 H37 116.1 . . ?
N9 C37 C38 127.8(4) . . ?
C37 C38 C39 117.9(4) . . ?
C43 C38 C37 126.5(4) . . ?
C43 C38 C39 115.5(4) . . ?
C38 C39 H39 118.6 . . ?
C40 C39 C38 122.9(5) . . ?
C40 C39 H39 118.6 . . ?
C39 C40 C41 119.0(5) . . ?
C39 C40 C44 119.2(5) . . ?
C41 C40 C44 121.7(5) . . ?
C40 C41 H41 118.8 . . ?
C40 C41 C42 122.5(5) . . ?
C42 C41 H41 118.8 . . ?
C41 C42 C43 118.8(5) . . ?
C41 C42 C45 120.1(4) . . ?
C43 C42 C45 120.5(4) . . ?
C42 C43 C38 121.2(4) . . ?
O8 C43 C38 119.7(4) . . ?
O8 C43 C42 118.9(4) . . ?
C40 C44 H44A 109.5 . . ?
C40 C44 H44B 109.5 . . ?
C40 C44 H44C 109.5 . . ?
H44A C44 H44B 109.5 . . ?
H44A C44 H44C 109.5 . . ?
H44B C44 H44C 109.5 . . ?
C42 C45 H45A 108.7 . . ?
C42 C45 H45B 108.7 . . ?
H45A C45 H45B 107.6 . . ?
O9 C45 C42 114.3(3) . . ?
O9 C45 H45A 108.7 . . ?
O9 C45 H45B 108.7 . . ?
C47 C46 H46 117.6 . . ?
N10 C46 H46 117.6 . . ?
N10 C46 C47 124.8(5) . . ?
C46 C47 H47 121.5 . . ?
C48 C47 C46 117.1(6) . . ?
C48 C47 H47 121.5 . . ?
C47 C48 C49 117.6(6) . . ?
C47 C48 C51 118.5(5) . . ?
C49 C48 C51 123.8(6) . . ?
C48 C49 H49 119.3 . . ?
C50 C49 C48 121.4(6) . . ?
C50 C49 H49 119.3 . . ?
C49 C50 H50 118.5 . . ?
N10 C50 C49 122.9(6) . . ?
N10 C50 H50 118.5 . . ?
N11 C51 C48 119.1(5) . . ?
N11 C51 O10 121.9(4) . . ?
O10 C51 C48 118.0(5) . . ?
C53 C52 H52 117.1 . . ?
N12 C52 H52 117.1 . . ?
N12 C52 C53 125.8(4) . . ?
C54 C53 C52 115.8(5) . . ?
C54 C53 C58 119.2(5) . . ?
C58 C53 C52 124.8(5) . . ?
C53 C54 H54 118.6 . . ?
C55 C54 C53 122.9(5) . . ?
C55 C54 H54 118.6 . . ?
C54 C55 C56 117.8(5) . . ?
C54 C55 C59 124.6(5) . . ?
C56 C55 C59 117.6(5) . . ?
C55 C56 H56 119.0 . . ?
C55 C56 C57 121.9(5) . . ?
C57 C56 H56 119.0 . . ?
C56 C57 C60 117.4(4) . . ?
C58 C57 C56 116.2(4) . . ?
C58 C57 C60 126.1(5) . . ?
C57 C58 C53 121.1(5) . . ?
O11 C58 C53 120.5(4) . . ?
O11 C58 C57 118.4(4) . . ?
C55 C59 H59A 109.5 . . ?
C55 C59 H59B 109.5 . . ?
C55 C59 H59C 109.5 . . ?
H59A C59 H59B 109.5 . . ?
H59A C59 H59C 109.5 . . ?
H59B C59 H59C 109.5 . . ?
C57 C60 H60A 110.2 . . ?
C57 C60 H60B 110.2 . . ?
H60A C60 H60B 108.5 . . ?
O12 C60 C57 107.5(4) . . ?
O12 C60 H60A 110.2 . . ?
O12 C60 H60B 110.2 . . ?
C62 C61 H61 122.9 . . ?
N13 C61 H61 122.9 . . ?
N13 C61 C62 114.2(7) . . ?
C61 C62 H62 121.0 . . ?
C63 C62 C61 118.0(8) . . ?
C63 C62 H62 121.0 . . ?
C62 C63 C64 121.6(8) . . ?
C62 C63 C66 115.4(8) . . ?
C64 C63 C66 122.6(8) . . ?
C63 C64 H64 118.6 . . ?
C65 C64 C63 122.8(9) . . ?
C65 C64 H64 118.6 . . ?
C64 C65 H65 120.9 . . ?
C64 C65 N13 118.2(8) . . ?
N13 C65 H65 120.9 . . ?
N14 C66 C63 126.1(6) . . ?
O13 C66 C63 110.5(6) . . ?
O13 C66 N14 121.4(5) . . ?
C68 C67 H67 118.9 . . ?
N15 C67 H67 118.9 . . ?
N15 C67 C68 122.2(6) . . ?
C67 C68 C69 113.0(6) . . ?
C73 C68 C67 132.4(6) . . ?
C73 C68 C69 114.5(6) . . ?
C68 C69 H69 115.8 . . ?
C70 C69 C68 128.4(7) . . ?
C70 C69 H69 115.8 . . ?
C69 C70 C71 113.5(6) . . ?
C69 C70 C74 126.9(7) . . ?
C74 C70 C71 119.6(6) . . ?
C70 C71 H71 119.6 . . ?
C72 C71 C70 120.8(6) . . ?
C72 C71 H71 119.6 . . ?
C71 C72 C73 121.2(6) . . ?
C71 C72 C75 121.9(6) . . ?
C73 C72 C75 116.8(5) . . ?
C68 C73 C72 121.5(5) . . ?
O14 C73 C68 112.3(5) . . ?
O14 C73 C72 126.2(6) . . ?
C70 C74 H74A 109.5 . . ?
C70 C74 H74B 109.5 . . ?
C70 C74 H74C 109.5 . . ?
H74A C74 H74B 109.5 . . ?
H74A C74 H74C 109.5 . . ?
H74B C74 H74C 109.5 . . ?
C72 C75 H75A 111.0 . . ?
C72 C75 H75B 111.0 . . ?
H75A C75 H75B 109.0 . . ?
O15 C75 C72 103.7(4) . . ?
O15 C75 H75A 111.0 . . ?
O15 C75 H75B 111.0 . . ?
C77 C76 H76 118.7 . . ?
N16 C76 H76 118.7 . . ?
N16 C76 C77 122.7(6) . . ?
C76 C77 H77 120.2 . . ?
C76 C77 C78 119.5(6) . . ?
C78 C77 H77 120.2 . . ?
C77 C78 C81 116.7(5) . . ?
C79 C78 C77 113.1(6) . . ?
C79 C78 C81 130.2(6) . . ?
C78 C79 H79 116.3 . . ?
C78 C79 C80 127.5(7) . . ?
C80 C79 H79 116.3 . . ?
C79 C80 H80 119.6 . . ?
N16 C80 C79 120.9(6) . . ?
N16 C80 H80 119.6 . . ?
N17 C81 C78 116.2(4) . . ?
O16 C81 C78 125.0(5) . . ?
O16 C81 N17 118.6(4) . . ?
C83 C82 H82 112.9 . . ?
N18 C82 H82 112.9 . . ?
N18 C82 C83 134.2(4) . . ?
C84 C83 C82 119.1(4) . . ?
C88 C83 C82 118.3(4) . . ?
C88 C83 C84 121.8(5) . . ?
C85 C84 C83 117.4(4) . . ?
C85 C84 O17 117.7(3) . . ?
O17 C84 C83 124.9(4) . . ?
C84 C85 C90 120.3(4) . . ?
C86 C85 C84 120.4(4) . . ?
C86 C85 C90 119.3(4) . . ?
C85 C86 H86 120.0 . . ?
C85 C86 C87 120.1(5) . . ?
C87 C86 H86 120.0 . . ?
C86 C87 C89 119.3(5) . . ?
C88 C87 C86 120.3(5) . . ?
C88 C87 C89 120.4(5) . . ?
C83 C88 C87 120.0(5) . . ?
C83 C88 H88 120.0 . . ?
C87 C88 H88 120.0 . . ?
C87 C89 H89A 109.5 . . ?
C87 C89 H89B 109.5 . . ?
C87 C89 H89C 109.5 . . ?
H89A C89 H89B 109.5 . . ?
H89A C89 H89C 109.5 . . ?
H89B C89 H89C 109.5 . . ?
C85 C90 H90A 109.8 . . ?
C85 C90 H90B 109.8 . . ?
C85 C90 O18 109.5(3) . . ?
H90A C90 H90B 108.2 . . ?
O18 C90 H90A 109.8 . . ?
O18 C90 H90B 109.8 . . ?
H91A C91 H91B 109.5 . . ?
H91A C91 H91C 109.5 . . ?
H91B C91 H91C 109.5 . . ?
O22 C91 H91A 109.5 . . ?
O22 C91 H91B 109.5 . . ?
O22 C91 H91C 109.5 . . ?
H92A C92 H92B 109.5 . . ?
H92A C92 H92C 109.5 . . ?
H92B C92 H92C 109.5 . . ?
O23 C92 H92A 109.5 . . ?
O23 C92 H92B 109.5 . . ?
O23 C92 H92C 109.5 . . ?
C1 N1 C5 114.9(4) . . ?
C6 N2 H2A 121.5 . . ?
C6 N2 N3 117.0(3) . . ?
N3 N2 H2A 121.5 . . ?
C7 N3 N2 118.7(3) . . ?
C7 N3 Tb1 127.5(2) . . ?
N2 N3 Tb1 113.7(3) . . ?
C16 N4 C20 114.6(4) . . ?
C21 N5 H5A 122.0 . . ?
C21 N5 N6 116.1(4) . . ?
N6 N5 H5A 122.0 . . ?
C22 N6 N5 118.5(3) . . ?
C22 N6 Tb1 123.4(3) . . ?
N5 N6 Tb1 116.0(3) . . ?
C35 N7 C31 115.3(3) . . ?
C36 N8 H8 124.0 . . ?
C36 N8 N9 111.9(3) . . ?
N9 N8 H8 124.0 . . ?
C37 N9 N8 115.0(3) . . ?
C37 N9 Tb2 128.3(2) . . ?
N8 N9 Tb2 115.5(2) . . ?
C50 N10 C46 115.5(4) . . ?
C51 N11 H11A 121.6 . . ?
C51 N11 N12 116.8(4) . . ?
N12 N11 H11A 121.6 . . ?
C52 N12 N11 115.0(3) . . ?
C52 N12 Tb5 129.4(3) . . ?
N11 N12 Tb5 115.1(3) . . ?
C61 N13 C65 125.0(5) . . ?
C66 N14 H14 122.7 . . ?
C66 N14 N15 114.5(4) . . ?
N15 N14 H14 122.7 . . ?
C67 N15 N14 115.1(3) . . ?
C67 N15 Tb5 130.3(3) . . ?
N14 N15 Tb5 113.8(3) . . ?
C80 N16 C76 116.1(4) . . ?
C81 N17 H17A 122.2 . . ?
N18 N17 C81 115.6(4) . . ?
N18 N17 H17A 122.2 . . ?
C82 N18 N17 117.5(4) . . ?
C82 N18 Tb4 123.8(3) . . ?
N17 N18 Tb4 116.3(3) . . ?
O19 N19 O21 117.0(6) . . ?
O19 N19 Tb4 58.3(3) . . ?
O20 N19 O19 116.5(5) . . ?
O20 N19 O21 126.3(6) . . ?
O20 N19 Tb4 58.4(3) . . ?
O21 N19 Tb4 175.1(5) . . ?
C6 O1 Tb1 124.8(2) . . ?
C13 O2 Tb1 135.5(2) . . ?
C13 O2 Tb3 127.4(2) . . ?
Tb1 O2 Tb3 97.07(11) . . ?
C15 O3 Tb3 111.50(19) . . ?
C15 O3 Tb4 132.90(18) . . ?
C15 O3 Tb5 117.98(19) . . ?
Tb3 O3 Tb4 94.48(10) . . ?
Tb3 O3 Tb5 95.47(10) . . ?
Tb5 O3 Tb4 96.66(10) . . ?
C21 O4 Tb1 122.8(2) . . ?
C28 O5 Tb1 126.3(2) . . ?
C28 O5 Tb2 134.9(2) . . ?
Tb2 O5 Tb1 98.76(10) . . ?
C30 O6 Tb2 109.9(2) . . ?
C36 O7 Tb2 120.1(2) . . ?
C43 O8 Tb2 134.78(19) . . ?
C43 O8 Tb3 127.39(19) . . ?
Tb2 O8 Tb3 96.55(10) . . ?
C45 O9 Tb3 108.84(17) . . ?
C45 O9 Tb4 117.27(17) . . ?
C45 O9 Tb5 135.61(17) . . ?
Tb3 O9 Tb4 93.33(10) . . ?
Tb3 O9 Tb5 95.23(11) . . ?
Tb5 O9 Tb4 97.20(10) . . ?
C51 O10 Tb5 117.6(2) . . ?
C58 O11 Tb3 127.01(18) . . ?
C58 O11 Tb5 134.60(19) . . ?
Tb3 O11 Tb5 97.88(11) . . ?
C60 O12 Tb1 114.2(2) . . ?
C60 O12 Tb2 134.87(19) . . ?
C60 O12 Tb3 112.50(18) . . ?
Tb2 O12 Tb1 95.22(10) . . ?
Tb2 O12 Tb3 96.86(11) . . ?
Tb3 O12 Tb1 95.56(10) . . ?
C66 O13 Tb5 125.9(3) . . ?
C73 O14 Tb4 120.3(2) . . ?
C73 O14 Tb5 141.6(3) . . ?
Tb5 O14 Tb4 97.68(10) . . ?
C75 O15 Tb4 124.2(2) . . ?
C81 O16 Tb4 124.8(3) . . ?
C84 O17 Tb3 127.07(16) . . ?
C84 O17 Tb4 132.47(16) . . ?
Tb3 O17 Tb4 98.51(11) . . ?
C90 O18 Tb1 126.50(17) . . ?
C90 O18 Tb2 116.61(16) . . ?
C90 O18 Tb3 112.36(15) . . ?
Tb1 O18 Tb2 96.38(10) . . ?
Tb3 O18 Tb1 102.36(12) . . ?
Tb3 O18 Tb2 98.00(10) . . ?
N19 O19 Tb4 97.2(3) . . ?
N19 O20 Tb4 97.2(4) . . ?
C91 O22 Tb5 121.3(3) . . ?
C92 O23 Tb2 111.4(3) . . ?
N3 Tb1 Tb2 148.48(9) . . ?
N3 Tb1 Tb3 106.85(8) . . ?
N6 Tb1 N3 105.87(13) . . ?
N6 Tb1 Tb2 100.09(10) . . ?
N6 Tb1 Tb3 140.10(9) . . ?
O1 Tb1 N3 63.56(12) . . ?
O1 Tb1 N6 85.56(12) . . ?
O1 Tb1 O2 126.87(11) . . ?
O1 Tb1 O4 124.66(11) . . ?
O1 Tb1 O5 72.47(10) . . ?
O1 Tb1 O12 142.92(10) . . ?
O1 Tb1 Tb2 101.63(8) . . ?
O1 Tb1 Tb3 129.72(7) . . ?
O2 Tb1 N3 71.92(11) . . ?
O2 Tb1 N6 135.34(13) . . ?
O2 Tb1 O5 141.28(10) . . ?
O2 Tb1 O12 73.22(10) . . ?
O2 Tb1 Tb2 101.51(7) . . ?
O2 Tb1 Tb3 41.96(7) . . ?
O4 Tb1 N3 81.16(13) . . ?
O4 Tb1 N6 63.82(13) . . ?
O4 Tb1 O2 71.96(11) . . ?
O4 Tb1 O5 128.79(11) . . ?
O4 Tb1 O12 89.56(11) . . ?
O4 Tb1 Tb2 127.15(9) . . ?
O4 Tb1 Tb3 99.59(8) . . ?
O5 Tb1 N3 135.99(12) . . ?
O5 Tb1 N6 71.27(12) . . ?
O5 Tb1 O12 74.67(9) . . ?
O5 Tb1 Tb2 39.96(7) . . ?
O5 Tb1 Tb3 99.33(7) . . ?
O12 Tb1 N3 145.11(11) . . ?
O12 Tb1 N6 99.78(12) . . ?
O12 Tb1 Tb2 41.29(7) . . ?
O12 Tb1 Tb3 41.53(7) . . ?
O18 Tb1 N3 107.93(11) . . ?
O18 Tb1 N6 142.32(12) . . ?
O18 Tb1 O1 94.84(10) . . ?
O18 Tb1 O2 72.21(10) . . ?
O18 Tb1 O4 137.76(10) . . ?
O18 Tb1 O5 72.98(10) . . ?
O18 Tb1 O12 59.01(10) . . ?
O18 Tb1 Tb2 42.84(7) . . ?
O18 Tb1 Tb3 38.18(7) . . ?
Tb2 Tb1 Tb3 59.613(7) . . ?
N9 Tb2 O23 88.76(12) . . ?
N9 Tb2 Tb1 145.12(10) . . ?
N9 Tb2 Tb3 103.91(8) . . ?
N9 Tb2 O23A 88.76(12) . . ?
O5 Tb2 N9 141.33(12) . . ?
O5 Tb2 O6 75.11(10) . . ?
O5 Tb2 O7 77.89(10) . . ?
O5 Tb2 O8 142.06(10) . . ?
O5 Tb2 O12 77.79(10) . . ?
O5 Tb2 O18 72.36(9) . . ?
O5 Tb2 O23 115.41(10) . . ?
O5 Tb2 Tb1 41.28(7) . . ?
O5 Tb2 Tb3 101.74(7) . . ?
O5 Tb2 O6A 75.11(10) . . ?
O5 Tb2 O23A 115.41(10) . . ?
O6 Tb2 N9 88.67(11) . . ?
O6 Tb2 O23 67.41(10) . . ?
O6 Tb2 Tb1 115.39(7) . . ?
O6 Tb2 Tb3 161.29(8) . . ?
O7 Tb2 N9 64.17(12) . . ?
O7 Tb2 O6 76.75(10) . . ?
O7 Tb2 O8 125.53(10) . . ?
O7 Tb2 O18 135.22(10) . . ?
O7 Tb2 O23 135.43(10) . . ?
O7 Tb2 Tb1 95.69(7) . . ?
O7 Tb2 Tb3 121.09(7) . . ?
O7 Tb2 O6A 76.75(10) . . ?
O7 Tb2 O23A 135.43(10) . . ?
O8 Tb2 N9 72.44(11) . . ?
O8 Tb2 O6 134.48(10) . . ?
O8 Tb2 O18 70.53(9) . . ?
O8 Tb2 O23 71.07(10) . . ?
O8 Tb2 Tb1 102.25(7) . . ?
O8 Tb2 Tb3 41.91(7) . . ?
O8 Tb2 O6A 134.48(10) . . ?
O8 Tb2 O23A 71.07(10) . . ?
O12 Tb2 N9 103.24(12) . . ?
O12 Tb2 O6 148.72(10) . . ?
O12 Tb2 O7 82.60(10) . . ?
O12 Tb2 O8 76.77(10) . . ?
O12 Tb2 O18 59.11(10) . . ?
O12 Tb2 O23 140.31(10) . . ?
O12 Tb2 Tb1 43.48(7) . . ?
O12 Tb2 Tb3 41.97(7) . . ?
O12 Tb2 O6A 148.72(10) . . ?
O12 Tb2 O23A 140.31(10) . . ?
O18 Tb2 N9 141.76(10) . . ?
O18 Tb2 O6 124.66(10) . . ?
O18 Tb2 O23 88.12(10) . . ?
O18 Tb2 Tb1 40.78(7) . . ?
O18 Tb2 Tb3 39.31(7) . . ?
O18 Tb2 O6A 124.66(10) . . ?
O18 Tb2 O23A 88.12(10) . . ?
O23 Tb2 Tb1 122.90(7) . . ?
O23 Tb2 Tb3 98.60(7) . . ?
Tb3 Tb2 Tb1 60.701(7) . . ?
O6A Tb2 N9 88.67(11) . . ?
O6A Tb2 Tb1 115.39(7) . . ?
O6A Tb2 Tb3 161.29(8) . . ?
O6A Tb2 O23A 67.41(10) . . ?
O23A Tb2 Tb1 122.90(7) . . ?
O23A Tb2 Tb3 98.60(7) . . ?
O2 Tb3 Tb1 40.98(7) . . ?
O2 Tb3 Tb2 100.60(7) . . ?
O2 Tb3 Tb4 92.39(7) . . ?
O2 Tb3 Tb5 120.10(7) . . ?
O3 Tb3 O2 79.88(10) . . ?
O3 Tb3 O8 137.50(9) . . ?
O3 Tb3 O9 64.23(10) . . ?
O3 Tb3 O12 125.73(11) . . ?
O3 Tb3 Tb1 119.69(7) . . ?
O3 Tb3 Tb2 163.81(7) . . ?
O3 Tb3 Tb4 43.92(7) . . ?
O3 Tb3 Tb5 43.36(7) . . ?
O8 Tb3 O2 141.82(10) . . ?
O8 Tb3 O9 79.84(9) . . ?
O8 Tb3 O12 75.76(10) . . ?
O8 Tb3 Tb1 100.88(7) . . ?
O8 Tb3 Tb2 41.54(7) . . ?
O8 Tb3 Tb4 119.32(7) . . ?
O8 Tb3 Tb5 94.74(7) . . ?
O9 Tb3 O2 136.06(10) . . ?
O9 Tb3 Tb1 165.34(7) . . ?
O9 Tb3 Tb2 121.00(7) . . ?
O9 Tb3 Tb4 44.17(7) . . ?
O9 Tb3 Tb5 42.76(7) . . ?
O11 Tb3 O2 118.72(11) . . ?
O11 Tb3 O3 73.56(10) . . ?
O11 Tb3 O8 76.33(10) . . ?
O11 Tb3 O9 75.82(10) . . ?
O11 Tb3 O12 79.17(10) . . ?
O11 Tb3 Tb1 118.70(7) . . ?
O11 Tb3 Tb2 92.43(7) . . ?
O11 Tb3 Tb4 103.75(7) . . ?
O11 Tb3 Tb5 41.50(7) . . ?
O12 Tb3 O2 73.55(10) . . ?
O12 Tb3 O9 148.44(10) . . ?
O12 Tb3 Tb1 42.91(7) . . ?
O12 Tb3 Tb2 41.18(7) . . ?
O12 Tb3 Tb4 164.92(7) . . ?
O12 Tb3 Tb5 119.80(7) . . ?
O17 Tb3 O2 72.92(10) . . ?
O17 Tb3 O3 76.27(10) . . ?
O17 Tb3 O8 116.55(11) . . ?
O17 Tb3 O9 74.53(10) . . ?
O17 Tb3 O11 144.52(10) . . ?
O17 Tb3 O12 134.79(9) . . ?
O17 Tb3 Tb1 92.36(7) . . ?
O17 Tb3 Tb2 119.52(7) . . ?
O17 Tb3 Tb4 40.77(7) . . ?
O17 Tb3 Tb5 103.05(7) . . ?
O18 Tb3 O2 72.46(10) . . ?
O18 Tb3 O3 148.12(10) . . ?
O18 Tb3 O8 73.00(10) . . ?
O18 Tb3 O9 129.44(10) . . ?
O18 Tb3 O11 134.10(10) . . ?
O18 Tb3 O12 60.80(10) . . ?
O18 Tb3 O17 80.65(10) . . ?
O18 Tb3 Tb1 39.46(7) . . ?
O18 Tb3 Tb2 42.69(7) . . ?
O18 Tb3 Tb4 120.84(7) . . ?
O18 Tb3 Tb5 167.42(7) . . ?
Tb2 Tb3 Tb1 59.686(7) . . ?
Tb2 Tb3 Tb4 151.186(9) . . ?
Tb2 Tb3 Tb5 128.210(8) . . ?
Tb4 Tb3 Tb1 127.236(9) . . ?
Tb4 Tb3 Tb5 62.329(7) . . ?
Tb5 Tb3 Tb1 150.317(9) . . ?
N18 Tb4 N19 90.23(15) . . ?
N18 Tb4 Tb3 100.70(9) . . ?
N18 Tb4 Tb5 132.58(10) . . ?
N19 Tb4 Tb3 109.32(9) . . ?
N19 Tb4 Tb5 135.72(11) . . ?
O3 Tb4 N18 93.58(12) . . ?
O3 Tb4 N19 150.83(11) . . ?
O3 Tb4 O9 61.61(10) . . ?
O3 Tb4 O14 70.16(9) . . ?
O3 Tb4 O15 140.66(11) . . ?
O3 Tb4 O19 151.18(11) . . ?
O3 Tb4 O20 134.37(10) . . ?
O3 Tb4 Tb3 41.60(6) . . ?
O3 Tb4 Tb5 41.62(6) . . ?
O9 Tb4 N18 143.10(11) . . ?
O9 Tb4 N19 99.53(13) . . ?
O9 Tb4 O14 71.66(10) . . ?
O9 Tb4 O15 109.40(11) . . ?
O9 Tb4 O19 122.44(12) . . ?
O9 Tb4 O20 75.96(11) . . ?
O9 Tb4 Tb3 42.50(6) . . ?
O9 Tb4 Tb5 40.98(7) . . ?
O14 Tb4 N18 128.09(13) . . ?
O14 Tb4 N19 127.82(13) . . ?
O14 Tb4 Tb3 97.76(7) . . ?
O14 Tb4 Tb5 38.65(7) . . ?
O15 Tb4 N18 106.89(13) . . ?
O15 Tb4 N19 64.14(13) . . ?
O15 Tb4 O14 70.77(11) . . ?
O15 Tb4 O19 67.69(12) . . ?
O15 Tb4 O20 67.41(12) . . ?
O15 Tb4 Tb3 151.48(9) . . ?
O15 Tb4 Tb5 104.66(9) . . ?
O16 Tb4 N18 60.38(12) . . ?
O16 Tb4 N19 121.09(13) . . ?
O16 Tb4 O3 85.40(10) . . ?
O16 Tb4 O9 135.42(11) . . ?
O16 Tb4 O14 69.18(11) . . ?
O16 Tb4 O15 76.71(12) . . ?
O16 Tb4 O19 101.10(12) . . ?
O16 Tb4 O20 139.71(11) . . ?
O16 Tb4 Tb3 124.70(8) . . ?
O16 Tb4 Tb5 94.43(8) . . ?
O17 Tb4 N18 74.03(12) . . ?
O17 Tb4 N19 79.14(12) . . ?
O17 Tb4 O3 74.19(10) . . ?
O17 Tb4 O9 73.07(9) . . ?
O17 Tb4 O14 138.46(10) . . ?
O17 Tb4 O15 143.20(12) . . ?
O17 Tb4 O16 128.47(10) . . ?
O17 Tb4 O19 80.04(11) . . ?
O17 Tb4 O20 78.29(11) . . ?
O17 Tb4 Tb3 40.71(7) . . ?
O17 Tb4 Tb5 99.83(7) . . ?
O19 Tb4 N18 66.70(14) . . ?
O19 Tb4 N19 24.55(12) . . ?
O19 Tb4 O14 138.46(11) . . ?
O19 Tb4 O20 48.89(13) . . ?
O19 Tb4 Tb3 118.82(8) . . ?
O19 Tb4 Tb5 160.21(10) . . ?
O20 Tb4 N18 112.94(14) . . ?
O20 Tb4 N19 24.39(12) . . ?
O20 Tb4 O14 113.02(12) . . ?
O20 Tb4 Tb3 95.39(8) . . ?
O20 Tb4 Tb5 111.48(9) . . ?
Tb3 Tb4 Tb5 59.168(7) . . ?
N12 Tb5 N15 130.29(14) . . ?
N12 Tb5 Tb3 98.45(9) . . ?
N12 Tb5 Tb4 135.08(10) . . ?
N15 Tb5 Tb3 121.68(8) . . ?
N15 Tb5 Tb4 93.03(10) . . ?
O3 Tb5 N12 138.84(11) . . ?
O3 Tb5 N15 82.71(11) . . ?
O3 Tb5 O22 147.12(10) . . ?
O3 Tb5 Tb3 41.17(6) . . ?
O3 Tb5 Tb4 41.71(7) . . ?
O3 Tb5 O22A 147.12(10) . . ?
O9 Tb5 N12 94.41(12) . . ?
O9 Tb5 N15 134.79(12) . . ?
O9 Tb5 O3 62.23(10) . . ?
O9 Tb5 O10 74.51(10) . . ?
O9 Tb5 O22 145.24(10) . . ?
O9 Tb5 Tb3 42.00(7) . . ?
O9 Tb5 Tb4 41.81(6) . . ?
O9 Tb5 O22A 145.24(10) . . ?
O10 Tb5 N12 63.80(12) . . ?
O10 Tb5 N15 115.54(11) . . ?
O10 Tb5 O3 130.12(10) . . ?
O10 Tb5 O22 70.74(10) . . ?
O10 Tb5 Tb3 113.80(7) . . ?
O10 Tb5 Tb4 89.34(7) . . ?
O10 Tb5 O22A 70.74(10) . . ?
O11 Tb5 N12 70.11(11) . . ?
O11 Tb5 N15 122.09(12) . . ?
O11 Tb5 O3 71.03(9) . . ?
O11 Tb5 O9 74.40(10) . . ?
O11 Tb5 O10 120.97(10) . . ?
O11 Tb5 O22 124.29(11) . . ?
O11 Tb5 Tb3 40.62(7) . . ?
O11 Tb5 Tb4 99.04(7) . . ?
O11 Tb5 O22A 124.29(11) . . ?
O13 Tb5 N12 85.43(13) . . ?
O13 Tb5 N15 62.54(13) . . ?
O13 Tb5 O3 92.27(11) . . ?
O13 Tb5 O9 139.91(10) . . ?
O13 Tb5 O10 137.61(11) . . ?
O13 Tb5 O11 67.89(11) . . ?
O13 Tb5 O22 71.67(11) . . ?
O13 Tb5 Tb3 98.25(7) . . ?
O13 Tb5 Tb4 132.17(8) . . ?
O13 Tb5 O22A 71.67(11) . . ?
O14 Tb5 N12 136.17(13) . . ?
O14 Tb5 N15 66.45(13) . . ?
O14 Tb5 O3 74.37(10) . . ?
O14 Tb5 O9 76.69(10) . . ?
O14 Tb5 O10 72.51(11) . . ?
O14 Tb5 O11 142.33(10) . . ?
O14 Tb5 O13 128.48(12) . . ?
O14 Tb5 O22 93.06(11) . . ?
O14 Tb5 Tb3 102.10(8) . . ?
O14 Tb5 Tb4 43.67(8) . . ?
O14 Tb5 O22A 93.06(11) . . ?
O22 Tb5 N12 70.02(12) . . ?
O22 Tb5 N15 64.46(12) . . ?
O22 Tb5 Tb3 164.84(8) . . ?
O22 Tb5 Tb4 136.64(8) . . ?
Tb3 Tb5 Tb4 58.504(7) . . ?
O22A Tb5 N12 70.02(12) . . ?
O22A Tb5 N15 64.46(12) . . ?
O22A Tb5 Tb3 164.84(8) . . ?
O22A Tb5 Tb4 136.64(8) . . ?
H93A C93 H93B 109.5 . . ?
H93A C93 H93C 109.5 . . ?
H93B C93 H93C 109.5 . . ?
C94 C93 H93A 109.5 . . ?
C94 C93 H93B 109.5 . . ?
C94 C93 H93C 109.5 . . ?
C93 C94 H94A 107.9 . . ?
C93 C94 H94B 107.9 . . ?
H94A C94 H94B 107.2 . . ?
N20 C94 C93 117.6(11) . . ?
N20 C94 H94A 107.9 . . ?
N20 C94 H94B 107.9 . . ?
H95A C95 H95B 109.5 . . ?
H95A C95 H95C 109.5 . . ?
H95B C95 H95C 109.5 . . ?
C96 C95 H95A 109.5 . . ?
C96 C95 H95B 109.5 . . ?
C96 C95 H95C 109.5 . . ?
C95 C96 H96A 110.0 . . ?
C95 C96 H96B 110.0 . . ?
H96A C96 H96B 108.4 . . ?
N20 C96 C95 108.4(9) . . ?
N20 C96 H96A 110.0 . . ?
N20 C96 H96B 110.0 . . ?
H97A C97 H97B 109.5 . . ?
H97A C97 H97C 109.5 . . ?
H97B C97 H97C 109.5 . . ?
C98 C97 H97A 109.5 . . ?
C98 C97 H97B 109.5 . . ?
C98 C97 H97C 109.5 . . ?
C97 C98 H98A 108.1 . . ?
C97 C98 H98B 108.1 . . ?
C97 C98 N20 116.9(9) . . ?
H98A C98 H98B 107.3 . . ?
N20 C98 H98A 108.1 . . ?
N20 C98 H98B 108.1 . . ?
H99A C99 H99B 109.5 . . ?
H99A C99 H99C 109.5 . . ?
H99B C99 H99C 109.5 . . ?
C100 C99 H99A 109.5 . . ?
C100 C99 H99B 109.5 . . ?
C100 C99 H99C 109.5 . . ?
C99 C100 H10A 111.6 . . ?
C99 C100 H10B 111.6 . . ?
H10A C100 H10B 109.4 . . ?
N21 C100 C99 100.9(11) . . ?
N21 C100 H10A 111.6 . . ?
N21 C100 H10B 111.6 . . ?
H10C C101 H10D 109.5 . . ?
H10C C101 H10E 109.5 . . ?
H10D C101 H10E 109.5 . . ?
C102 C101 H10C 109.5 . . ?
C102 C101 H10D 109.5 . . ?
C102 C101 H10E 109.5 . . ?
C101 C102 H10F 110.0 . . ?
C101 C102 H10G 110.0 . . ?
H10F C102 H10G 108.4 . . ?
N21 C102 C101 108.5(10) . . ?
N21 C102 H10F 110.0 . . ?
N21 C102 H10G 110.0 . . ?
H10H C103 H10I 109.5 . . ?
H10H C103 H10J 109.5 . . ?
H10I C103 H10J 109.5 . . ?
C104 C103 H10H 109.5 . . ?
C104 C103 H10I 109.5 . . ?
C104 C103 H10J 109.5 . . ?
C103 C104 H10K 109.4 . . ?
C103 C104 H10L 109.4 . . ?
C103 C104 N21 111.1(9) . . ?
H10K C104 H10L 108.0 . . ?
N21 C104 H10K 109.4 . . ?
N21 C104 H10L 109.4 . . ?
H10M C105 H10N 109.5 . . ?
H10M C105 H10O 109.5 . . ?
H10N C105 H10O 109.5 . . ?
C106 C105 H10M 109.5 . . ?
C106 C105 H10N 109.5 . . ?
C106 C105 H10O 109.5 . . ?
C105 C106 H10P 107.5 . . ?
C105 C106 H10Q 107.5 . . ?
C105 C106 N22 119.4(10) . . ?
H10P C106 H10Q 107.0 . . ?
N22 C106 H10P 107.5 . . ?
N22 C106 H10Q 107.5 . . ?
H10R C107 H10S 109.5 . . ?
H10R C107 H10T 109.5 . . ?
H10S C107 H10T 109.5 . . ?
C108 C107 H10R 109.5 . . ?
C108 C107 H10S 109.5 . . ?
C108 C107 H10T 109.5 . . ?
C107 C108 H10U 107.0 . . ?
C107 C108 H10V 107.0 . . ?
H10U C108 H10V 106.7 . . ?
N22 C108 C107 121.4(10) . . ?
N22 C108 H10U 107.0 . . ?
N22 C108 H10V 107.0 . . ?
H10W C109 H10X 109.5 . . ?
H10W C109 H10Y 109.5 . . ?
H10X C109 H10Y 109.5 . . ?
C110 C109 H10W 109.5 . . ?
C110 C109 H10X 109.5 . . ?
C110 C109 H10Y 109.5 . . ?
C109 C110 H11B 109.6 . . ?
C109 C110 H11C 109.6 . . ?
H11B C110 H11C 108.2 . . ?
N22 C110 C109 110.1(10) . . ?
N22 C110 H11B 109.6 . . ?
N22 C110 H11C 109.6 . . ?
H11D C111 H11E 109.5 . . ?
H11D C111 H11F 109.5 . . ?
H11E C111 H11F 109.5 . . ?
C112 C111 H11D 108.0 . . ?
C112 C111 H11E 111.1 . . ?
C112 C111 H11F 109.3 . . ?
C111 C112 H11G 108.0 . . ?
C111 C112 H11H 108.0 . . ?
C111 C112 N23 117.2(11) . . ?
H11G C112 H11H 107.2 . . ?
N23 C112 H11G 108.0 . . ?
N23 C112 H11H 108.0 . . ?
H11I C113 H11J 109.5 . . ?
H11I C113 H11K 109.5 . . ?
H11J C113 H11K 109.5 . . ?
C114 C113 H11I 109.5 . . ?
C114 C113 H11J 109.5 . . ?
C114 C113 H11K 109.5 . . ?
C113 C114 H11L 106.0 . . ?
C113 C114 H11M 106.0 . . ?
H11L C114 H11M 106.3 . . ?
N23 C114 C113 125.3(10) . . ?
N23 C114 H11L 106.0 . . ?
N23 C114 H11M 106.0 . . ?
H11N C115 H11O 109.5 . . ?
H11N C115 H11P 109.5 . . ?
H11O C115 H11P 109.5 . . ?
C116 C115 H11N 109.5 . . ?
C116 C115 H11O 109.5 . . ?
C116 C115 H11P 109.5 . . ?
C115 C116 H11Q 111.6 . . ?
C115 C116 H11R 111.6 . . ?
H11Q C116 H11R 109.4 . . ?
N23 C116 C115 100.7(10) . . ?
N23 C116 H11Q 111.6 . . ?
N23 C116 H11R 111.6 . . ?
H11S C117 H11T 109.5 . . ?
H11S C117 H11U 109.5 . . ?
H11T C117 H11U 109.5 . . ?
C118 C117 H11S 109.5 . . ?
C118 C117 H11T 109.5 . . ?
C118 C117 H11U 109.5 . . ?
C117 C118 H11V 110.1 . . ?
C117 C118 H11W 110.1 . . ?
H11V C118 H11W 108.5 . . ?
N24 C118 C117 107.8(8) . . ?
N24 C118 H11V 110.1 . . ?
N24 C118 H11W 110.1 . . ?
H11X C119 H11Y 109.5 . . ?
H11X C119 H 109.5 . . ?
H11Y C119 H 109.5 . . ?
C120 C119 H11X 109.5 . . ?
C120 C119 H11Y 109.5 . . ?
C120 C119 H 109.5 . . ?
C119 C120 H12A 111.0 . . ?
C119 C120 H12B 111.0 . . ?
C119 C120 N24 103.8(9) . . ?
H12A C120 H12B 109.0 . . ?
N24 C120 H12A 111.0 . . ?
N24 C120 H12B 111.0 . . ?
H12C C121 H12D 109.5 . . ?
H12C C121 H12E 109.5 . . ?
H12D C121 H12E 109.5 . . ?
C122 C121 H12C 109.5 . . ?
C122 C121 H12D 109.5 . . ?
C122 C121 H12E 109.5 . . ?
C121 C122 H12F 110.4 . . ?
C121 C122 H12G 110.4 . . ?
C121 C122 N24 106.7(10) . . ?
H12F C122 H12G 108.6 . . ?
N24 C122 H12F 110.4 . . ?
N24 C122 H12G 110.4 . . ?
C94 N20 C98 125.6(9) . . ?
C96 N20 C94 101.6(9) . . ?
C96 N20 C98 110.8(10) . . ?
C100 N21 C102 111.4(10) . . ?
C100 N21 C104 101.5(9) . . ?
C102 N21 C104 107.0(9) . . ?
C108 N22 C106 120.1(10) . . ?
C108 N22 C110 104.9(8) . . ?
C110 N22 C106 112.4(8) . . ?
C114 N23 C112 112.3(9) . . ?
C116 N23 C112 100.4(9) . . ?
C116 N23 C114 95.3(10) . . ?
C118 N24 C120 110.3(10) . . ?
C118 N24 C122 100.3(8) . . ?
C120 N24 C122 127.1(10) . . ?
H1WA O1W H1WB 109.4 . . ?
H2WA O2W H2WB 109.5 . . ?
H3WA O3W H3WB 109.4 . . ?
H4WA O4W H4WB 109.5 . . ?
H5WA O5W H5WB 109.5 . . ?
H6WA O6W H6WB 109.4 . . ?
H7WA O7W H7WB 109.4 . . ?
H8WA O8W H8WB 109.5 . . ?
H9WA O9W H9WB 111.5 . . ?
H10Z O10W HA 104.5 . . ?
H11Z O11W HB 109.5 . . ?
H12H O12W H12I 109.5 . . ?
H13A O13W H13B 109.5 . . ?
H14D O14W H14E 109.5 . . ?
H15C O15W H15D 109.5 . . ?
H16A O16W H16B 109.5 . . ?
H17B O17W H17C 109.5 . . ?
H18A O18W H18B 109.5 . . ?
H19A O19W H19B 109.5 . . ?
H20A O20W H20B 109.4 . . ?
H21A O21W H21B 109.5 . . ?
H22A O22W H22B 109.5 . . ?
H23A O23W H23B 111.7 . . ?
C30 O6A Tb2 109.9(2) . . ?
C35 N7A C31 115.3(3) . . ?
C91 O22A Tb5 121.3(3) . . ?
C16 N4A C20 114.6(4) . . ?
C92 O23A Tb2 111.4(3) . . ?
C1 N1A C5 114.9(4) . . ?

loop_
_geom_bond_atom_site_label_1
_geom_bond_atom_site_label_2
_geom_bond_distance
_geom_bond_site_symmetry_2
_geom_bond_publ_flag
C1 H1 0.9500 . ?
C1 C2 1.408(8) . ?
C1 N1 1.272(7) . ?
C1 N1A 1.272(7) . ?
C2 H2 0.9500 . ?
C2 C3 1.365(7) . ?
C3 C4 1.377(7) . ?
C3 C6 1.455(7) . ?
C4 H4 0.9500 . ?
C4 C5 1.329(7) . ?
C5 H5 0.9500 . ?
C5 N1 1.416(6) . ?
C5 N1A 1.416(6) . ?
C6 N2 1.324(5) . ?
C6 O1 1.288(5) . ?
C7 H7 0.9500 . ?
C7 C8 1.442(7) . ?
C7 N3 1.279(5) . ?
C8 C9 1.421(7) . ?
C8 C13 1.408(6) . ?
C9 H9 0.9500 . ?
C9 C10 1.388(7) . ?
C10 C11 1.323(7) . ?
C10 C14 1.468(7) . ?
C11 H11 0.9500 . ?
C11 C12 1.415(7) . ?
C12 C13 1.374(6) . ?
C12 C15 1.532(6) . ?
C13 O2 1.324(5) . ?
C14 H14A 0.9800 . ?
C14 H14B 0.9800 . ?
C14 H14C 0.9800 . ?
C15 H15A 0.9900 . ?
C15 H15B 0.9900 . ?
C15 O3 1.437(5) . ?
C16 H16 0.9500 . ?
C16 C17 1.380(7) . ?
C16 N4 1.316(6) . ?
C16 N4A 1.316(6) . ?
C17 H17 0.9500 . ?
C17 C18 1.311(7) . ?
C18 C19 1.377(7) . ?
C18 C21 1.476(7) . ?
C19 H19 0.9500 . ?
C19 C20 1.390(7) . ?
C20 H20 0.9500 . ?
C20 N4 1.360(6) . ?
C20 N4A 1.360(6) . ?
C21 N5 1.315(5) . ?
C21 O4 1.300(5) . ?
C22 H22 0.9500 . ?
C22 C23 1.423(7) . ?
C22 N6 1.287(5) . ?
C23 C24 1.405(7) . ?
C23 C28 1.373(7) . ?
C24 H24 0.9500 . ?
C24 C25 1.434(7) . ?
C25 C26 1.391(7) . ?
C25 C29 1.515(7) . ?
C26 H26 0.9500 . ?
C26 C27 1.396(6) . ?
C27 C28 1.479(7) . ?
C27 C30 1.423(6) . ?
C28 O5 1.316(5) . ?
C29 H29A 0.9800 . ?
C29 H29B 0.9800 . ?
C29 H29C 0.9800 . ?
C30 H30A 0.9900 . ?
C30 H30B 0.9900 . ?
C30 O6 1.488(5) . ?
C30 O6A 1.488(5) . ?
C31 H31 0.9500 . ?
C31 C32 1.355(7) . ?
C31 N7 1.424(6) . ?
C31 N7A 1.424(6) . ?
C32 H32 0.9500 . ?
C32 C33 1.412(6) . ?
C33 C34 1.355(7) . ?
C33 C36 1.480(7) . ?
C34 H34 0.9500 . ?
C34 C35 1.381(7) . ?
C35 H35 0.9500 . ?
C35 N7 1.391(5) . ?
C35 N7A 1.391(5) . ?
C36 N8 1.307(5) . ?
C36 O7 1.275(5) . ?
C37 H37 0.9500 . ?
C37 C38 1.410(6) . ?
C37 N9 1.277(5) . ?
C38 C39 1.461(6) . ?
C38 C43 1.404(6) . ?
C39 H39 0.9500 . ?
C39 C40 1.339(6) . ?
C40 C41 1.374(6) . ?
C40 C44 1.524(7) . ?
C41 H41 0.9500 . ?
C41 C42 1.381(6) . ?
C42 C43 1.403(6) . ?
C42 C45 1.489(6) . ?
C43 O8 1.380(5) . ?
C44 H44A 0.9800 . ?
C44 H44B 0.9800 . ?
C44 H44C 0.9800 . ?
C45 H45A 0.9900 . ?
C45 H45B 0.9900 . ?
C45 O9 1.420(4) . ?
C46 H46 0.9500 . ?
C46 C47 1.423(8) . ?
C46 N10 1.350(7) . ?
C47 H47 0.9500 . ?
C47 C48 1.374(8) . ?
C48 C49 1.394(7) . ?
C48 C51 1.467(7) . ?
C49 H49 0.9500 . ?
C49 C50 1.371(8) . ?
C50 H50 0.9500 . ?
C50 N10 1.334(7) . ?
C51 N11 1.299(6) . ?
C51 O10 1.327(6) . ?
C52 H52 0.9500 . ?
C52 C53 1.463(7) . ?
C52 N12 1.273(6) . ?
C53 C54 1.414(7) . ?
C53 C58 1.424(7) . ?
C54 H54 0.9500 . ?
C54 C55 1.323(7) . ?
C55 C56 1.437(7) . ?
C55 C59 1.542(7) . ?
C56 H56 0.9500 . ?
C56 C57 1.455(7) . ?
C57 C58 1.373(6) . ?
C57 C60 1.526(7) . ?
C58 O11 1.340(5) . ?
C59 H59A 0.9800 . ?
C59 H59B 0.9800 . ?
C59 H59C 0.9800 . ?
C60 H60A 0.9900 . ?
C60 H60B 0.9900 . ?
C60 O12 1.400(5) . ?
C61 H61 0.9500 . ?
C61 C62 1.550(10) . ?
C61 N13 1.318(8) . ?
C62 H62 0.9500 . ?
C62 C63 1.368(10) . ?
C63 C64 1.370(10) . ?
C63 C66 1.509(9) . ?
C64 H64 0.9500 . ?
C64 C65 1.303(10) . ?
C65 H65 0.9500 . ?
C65 N13 1.453(9) . ?
C66 N14 1.309(6) . ?
C66 O13 1.254(6) . ?
C67 H67 0.9500 . ?
C67 C68 1.392(9) . ?
C67 N15 1.259(6) . ?
C68 C69 1.438(8) . ?
C68 C73 1.386(8) . ?
C69 H69 0.9500 . ?
C69 C70 1.358(8) . ?
C70 C71 1.480(9) . ?
C70 C74 1.418(7) . ?
C71 H71 0.9500 . ?
C71 C72 1.373(7) . ?
C72 C73 1.414(8) . ?
C72 C75 1.503(8) . ?
C73 O14 1.286(5) . ?
C74 H74A 0.9800 . ?
C74 H74B 0.9800 . ?
C74 H74C 0.9800 . ?
C75 H75A 0.9900 . ?
C75 H75B 0.9900 . ?
C75 O15 1.451(6) . ?
C76 H76 0.9500 . ?
C76 C77 1.378(8) . ?
C76 N16 1.347(7) . ?
C77 H77 0.9500 . ?
C77 C78 1.391(8) . ?
C78 C79 1.310(7) . ?
C78 C81 1.466(7) . ?
C79 H79 0.9500 . ?
C79 C80 1.318(8) . ?
C80 H80 0.9500 . ?
C80 N16 1.315(7) . ?
C81 N17 1.364(6) . ?
C81 O16 1.218(5) . ?
C82 H82 0.9500 . ?
C82 C83 1.524(7) . ?
C82 N18 1.254(5) . ?
C83 C84 1.421(6) . ?
C83 C88 1.348(6) . ?
C84 C85 1.387(6) . ?
C84 O17 1.419(4) . ?
C85 C86 1.383(6) . ?
C85 C90 1.536(6) . ?
C86 H86 0.9500 . ?
C86 C87 1.390(6) . ?
C87 C88 1.364(7) . ?
C87 C89 1.558(7) . ?
C88 H88 0.9500 . ?
C89 H89A 0.9800 . ?
C89 H89B 0.9800 . ?
C89 H89C 0.9800 . ?
C90 H90A 0.9900 . ?
C90 H90B 0.9900 . ?
C90 O18 1.555(5) . ?
C91 H91A 0.9800 . ?
C91 H91B 0.9800 . ?
C91 H91C 0.9800 . ?
C91 O22 1.446(6) . ?
C91 O22A 1.446(6) . ?
C92 H92A 0.9800 . ?
C92 H92B 0.9800 . ?
C92 H92C 0.9800 . ?
C92 O23 1.541(6) . ?
C92 O23A 1.541(6) . ?
N2 H2A 0.8800 . ?
N2 N3 1.401(5) . ?
N3 Tb1 2.538(4) . ?
N5 H5A 0.8800 . ?
N5 N6 1.363(5) . ?
N6 Tb1 2.533(4) . ?
N8 H8 0.8800 . ?
N8 N9 1.416(5) . ?
N9 Tb2 2.473(4) . ?
N11 H11A 0.8800 . ?
N11 N12 1.412(5) . ?
N12 Tb5 2.542(4) . ?
N14 H14 0.8800 . ?
N14 N15 1.420(6) . ?
N15 Tb5 2.595(4) . ?
N17 H17A 0.8800 . ?
N17 N18 1.307(5) . ?
N18 Tb4 2.583(4) . ?
N19 O19 1.237(6) . ?
N19 O20 1.229(6) . ?
N19 O21 1.243(6) . ?
N19 Tb4 2.953(5) . ?
O1 Tb1 2.334(3) . ?
O2 Tb1 2.365(3) . ?
O2 Tb3 2.411(3) . ?
O3 Tb3 2.361(3) . ?
O3 Tb4 2.467(3) . ?
O3 Tb5 2.462(3) . ?
O4 Tb1 2.355(3) . ?
O5 Tb1 2.365(3) . ?
O5 Tb2 2.302(3) . ?
O6 Tb2 2.446(3) . ?
O7 Tb2 2.362(3) . ?
O8 Tb2 2.364(3) . ?
O8 Tb3 2.380(3) . ?
O9 Tb3 2.399(3) . ?
O9 Tb4 2.474(3) . ?
O9 Tb5 2.434(3) . ?
O10 Tb5 2.462(3) . ?
O11 Tb3 2.346(3) . ?
O11 Tb5 2.388(3) . ?
O12 Tb1 2.448(3) . ?
O12 Tb2 2.348(3) . ?
O12 Tb3 2.385(3) . ?
O13 Tb5 2.362(3) . ?
O14 Tb4 2.565(3) . ?
O14 Tb5 2.321(3) . ?
O15 Tb4 2.510(3) . ?
O16 Tb4 2.407(3) . ?
O17 Tb3 2.338(3) . ?
O17 Tb4 2.341(3) . ?
O18 Tb1 2.329(3) . ?
O18 Tb2 2.424(3) . ?
O18 Tb3 2.265(3) . ?
O19 Tb4 2.531(4) . ?
O20 Tb4 2.536(4) . ?
O22 Tb5 2.528(3) . ?
O23 Tb2 2.497(3) . ?
Tb1 Tb2 3.5433(4) . ?
Tb1 Tb3 3.5794(4) . ?
Tb2 Tb3 3.5406(3) . ?
Tb2 O6A 2.446(3) . ?
Tb2 O23A 2.497(3) . ?
Tb3 Tb4 3.5450(3) . ?
Tb3 Tb5 3.5699(4) . ?
Tb4 Tb5 3.6820(4) . ?
Tb5 O22A 2.528(3) . ?
C93 H93A 0.9800 . ?
C93 H93B 0.9800 . ?
C93 H93C 0.9800 . ?
C93 C94 1.560(14) . ?
C94 H94A 0.9900 . ?
C94 H94B 0.9900 . ?
C94 N20 1.495(14) . ?
C95 H95A 0.9800 . ?
C95 H95B 0.9800 . ?
C95 H95C 0.9800 . ?
C95 C96 1.511(15) . ?
C96 H96A 0.9900 . ?
C96 H96B 0.9900 . ?
C96 N20 1.443(14) . ?
C97 H97A 0.9800 . ?
C97 H97B 0.9800 . ?
C97 H97C 0.9800 . ?
C97 C98 1.516(14) . ?
C98 H98A 0.9900 . ?
C98 H98B 0.9900 . ?
C98 N20 1.518(13) . ?
C99 H99A 0.9800 . ?
C99 H99B 0.9800 . ?
C99 H99C 0.9800 . ?
C99 C100 1.495(15) . ?
C100 H10A 0.9900 . ?
C100 H10B 0.9900 . ?
C100 N21 1.423(16) . ?
C101 H10C 0.9800 . ?
C101 H10D 0.9800 . ?
C101 H10E 0.9800 . ?
C101 C102 1.652(16) . ?
C102 H10F 0.9900 . ?
C102 H10G 0.9900 . ?
C102 N21 1.541(15) . ?
C103 H10H 0.9800 . ?
C103 H10I 0.9800 . ?
C103 H10J 0.9800 . ?
C103 C104 1.560(16) . ?
C104 H10K 0.9900 . ?
C104 H10L 0.9900 . ?
C104 N21 1.648(15) . ?
C105 H10M 0.9800 . ?
C105 H10N 0.9800 . ?
C105 H10O 0.9800 . ?
C105 C106 1.478(15) . ?
C106 H10P 0.9900 . ?
C106 H10Q 0.9900 . ?
C106 N22 1.497(13) . ?
C107 H10R 0.9800 . ?
C107 H10S 0.9800 . ?
C107 H10T 0.9800 . ?
C107 C108 1.609(15) . ?
C108 H10U 0.9900 . ?
C108 H10V 0.9900 . ?
C108 N22 1.447(13) . ?
C109 H10W 0.9800 . ?
C109 H10X 0.9800 . ?
C109 H10Y 0.9800 . ?
C109 C110 1.496(14) . ?
C110 H11B 0.9900 . ?
C110 H11C 0.9900 . ?
C110 N22 1.468(13) . ?
C111 H11D 0.9599 . ?
C111 H11E 0.9600 . ?
C111 H11F 0.9601 . ?
C111 C112 1.523(14) . ?
C112 H11G 0.9900 . ?
C112 H11H 0.9900 . ?
C112 N23 1.528(14) . ?
C113 H11I 0.9800 . ?
C113 H11J 0.9800 . ?
C113 H11K 0.9800 . ?
C113 C114 1.503(16) . ?
C114 H11L 0.9900 . ?
C114 H11M 0.9900 . ?
C114 N23 1.492(14) . ?
C115 H11N 0.9800 . ?
C115 H11O 0.9800 . ?
C115 H11P 0.9800 . ?
C115 C116 1.597(16) . ?
C116 H11Q 0.9900 . ?
C116 H11R 0.9900 . ?
C116 N23 1.416(14) . ?
C117 H11S 0.9800 . ?
C117 H11T 0.9800 . ?
C117 H11U 0.9800 . ?
C117 C118 1.580(15) . ?
C118 H11V 0.9900 . ?
C118 H11W 0.9900 . ?
C118 N24 1.491(14) . ?
C119 H11X 0.9800 . ?
C119 H11Y 0.9800 . ?
C119 H 0.9800 . ?
C119 C120 1.505(15) . ?
C120 H12A 0.9900 . ?
C120 H12B 0.9900 . ?
C120 N24 1.564(14) . ?
C121 H12C 0.9800 . ?
C121 H12D 0.9800 . ?
C121 H12E 0.9800 . ?
C121 C122 1.540(15) . ?
C122 H12F 0.9900 . ?
C122 H12G 0.9900 . ?
C122 N24 1.591(15) . ?
O1W H1WA 0.8499 . ?
O1W H1WB 0.8502 . ?
O2W H2WA 0.8495 . ?
O2W H2WB 0.8504 . ?
O3W H3WA 0.8501 . ?
O3W H3WB 0.8499 . ?
O4W H4WA 0.8500 . ?
O4W H4WB 0.8500 . ?
O5W H5WA 0.8503 . ?
O5W H5WB 0.8502 . ?
O6W H6WA 0.8505 . ?
O6W H6WB 0.8501 . ?
O7W H7WA 0.8500 . ?
O7W H7WB 0.8508 . ?
O8W H8WA 0.8499 . ?
O8W H8WB 0.8504 . ?
O9W H9WA 0.8504 . ?
O9W H9WB 0.8501 . ?
O10W H10Z 0.8503 . ?
O10W HA 0.8500 . ?
O11W H11Z 0.8497 . ?
O11W HB 0.8502 . ?
O12W H12H 0.8499 . ?
O12W H12I 0.8501 . ?
O13W H13A 0.8505 . ?
O13W H13B 0.8499 . ?
O14W H14D 0.8496 . ?
O14W H14E 0.8497 . ?
O15W H15C 0.8502 . ?
O15W H15D 0.8503 . ?
O16W H16A 0.8499 . ?
O16W H16B 0.8498 . ?
O17W H17B 0.8497 . ?
O17W H17C 0.8499 . ?
O18W H18A 0.8497 . ?
O18W H18B 0.8505 . ?
O19W H19A 0.8499 . ?
O19W H19B 0.8502 . ?
O20W H20A 0.8505 . ?
O20W H20B 0.8504 . ?
O21W H21A 0.8496 . ?
O21W H21B 0.8500 . ?
O22W H22A 0.8502 . ?
O22W H22B 0.8497 . ?
O23W H23A 0.8325 . ?
O23W H23B 0.8447 . ?

loop_
_geom_torsion_atom_site_label_1
_geom_torsion_atom_site_label_2
_geom_torsion_atom_site_label_3
_geom_torsion_atom_site_label_4
_geom_torsion
_geom_torsion_site_symmetry_1
_geom_torsion_site_symmetry_2
_geom_torsion_site_symmetry_3
_geom_torsion_site_symmetry_4
_geom_torsion_publ_flag
C1 C2 C3 C4 1.5(8) . . . . ?
C1 C2 C3 C6 -175.5(5) . . . . ?
C2 C1 N1 C5 5.2(8) . . . . ?
C2 C1 N1A C5 5.2(8) . . . . ?
C2 C3 C4 C5 2.3(8) . . . . ?
C2 C3 C6 N2 160.8(4) . . . . ?
C2 C3 C6 O1 -21.6(7) . . . . ?
C3 C4 C5 N1 -2.7(8) . . . . ?
C3 C4 C5 N1A -2.7(8) . . . . ?
C3 C6 N2 N3 180.0(3) . . . . ?
C3 C6 O1 Tb1 166.2(3) . . . . ?
C4 C3 C6 N2 -15.9(8) . . . . ?
C4 C3 C6 O1 161.6(5) . . . . ?
C4 C5 N1 C1 -1.0(7) . . . . ?
C4 C5 N1A C1 -1.0(7) . . . . ?
C6 C3 C4 C5 179.1(5) . . . . ?
C6 N2 N3 C7 -172.7(3) . . . . ?
C6 N2 N3 Tb1 9.8(4) . . . . ?
C7 C8 C9 C10 179.7(5) . . . . ?
C7 C8 C13 C12 -176.9(5) . . . . ?
C7 C8 C13 O2 3.7(7) . . . . ?
C8 C7 N3 N2 177.4(4) . . . . ?
C8 C7 N3 Tb1 -5.6(7) . . . . ?
C8 C9 C10 C11 -5.8(8) . . . . ?
C8 C9 C10 C14 -178.6(5) . . . . ?
C8 C13 O2 Tb1 31.1(6) . . . . ?
C8 C13 O2 Tb3 -149.5(3) . . . . ?
C9 C8 C13 C12 -2.1(8) . . . . ?
C9 C8 C13 O2 178.5(4) . . . . ?
C9 C10 C11 C12 5.5(9) . . . . ?
C10 C11 C12 C13 -3.3(8) . . . . ?
C10 C11 C12 C15 175.1(5) . . . . ?
C11 C12 C13 C8 1.4(7) . . . . ?
C11 C12 C13 O2 -179.2(4) . . . . ?
C11 C12 C15 O3 118.1(5) . . . . ?
C12 C13 O2 Tb1 -148.2(3) . . . . ?
C12 C13 O2 Tb3 31.2(6) . . . . ?
C12 C15 O3 Tb3 76.1(4) . . . . ?
C12 C15 O3 Tb4 -42.6(5) . . . . ?
C12 C15 O3 Tb5 -174.9(3) . . . . ?
C13 C8 C9 C10 4.3(8) . . . . ?
C13 C12 C15 O3 -63.5(6) . . . . ?
C14 C10 C11 C12 178.0(5) . . . . ?
C15 C12 C13 C8 -176.9(4) . . . . ?
C15 C12 C13 O2 2.4(7) . . . . ?
C16 C17 C18 C19 4.3(8) . . . . ?
C16 C17 C18 C21 -174.0(5) . . . . ?
C17 C16 N4 C20 -4.8(7) . . . . ?
C17 C16 N4A C20 -4.8(7) . . . . ?
C17 C18 C19 C20 -2.6(8) . . . . ?
C17 C18 C21 N5 -19.6(7) . . . . ?
C17 C18 C21 O4 170.7(4) . . . . ?
C18 C19 C20 N4 -3.1(8) . . . . ?
C18 C19 C20 N4A -3.1(8) . . . . ?
C18 C21 N5 N6 -176.1(3) . . . . ?
C18 C21 O4 Tb1 171.5(3) . . . . ?
C19 C18 C21 N5 162.1(4) . . . . ?
C19 C18 C21 O4 -7.7(7) . . . . ?
C19 C20 N4 C16 6.4(6) . . . . ?
C19 C20 N4A C16 6.4(6) . . . . ?
C21 C18 C19 C20 175.7(5) . . . . ?
C21 N5 N6 C22 171.4(4) . . . . ?
C21 N5 N6 Tb1 7.3(5) . . . . ?
C22 C23 C24 C25 -179.2(5) . . . . ?
C22 C23 C28 C27 -179.7(5) . . . . ?
C22 C23 C28 O5 1.7(8) . . . . ?
C23 C22 N6 N5 175.8(5) . . . . ?
C23 C22 N6 Tb1 -21.4(7) . . . . ?
C23 C24 C25 C26 -0.2(8) . . . . ?
C23 C24 C25 C29 178.1(5) . . . . ?
C23 C28 O5 Tb1 40.6(6) . . . . ?
C23 C28 O5 Tb2 -141.0(4) . . . . ?
C24 C23 C28 C27 -0.3(8) . . . . ?
C24 C23 C28 O5 -178.9(5) . . . . ?
C24 C25 C26 C27 -1.9(8) . . . . ?
C25 C26 C27 C28 2.9(8) . . . . ?
C25 C26 C27 C30 -169.9(5) . . . . ?
C26 C27 C28 C23 -1.8(7) . . . . ?
C26 C27 C28 O5 177.0(4) . . . . ?
C26 C27 C30 O6 119.6(5) . . . . ?
C26 C27 C30 O6A 119.6(5) . . . . ?
C27 C28 O5 Tb1 -138.0(3) . . . . ?
C27 C28 O5 Tb2 40.4(5) . . . . ?
C27 C30 O6 Tb2 81.2(4) . . . . ?
C27 C30 O6A Tb2 81.2(4) . . . . ?
C28 C23 C24 C25 1.3(9) . . . . ?
C28 C27 C30 O6 -53.0(6) . . . . ?
C28 C27 C30 O6A -53.0(6) . . . . ?
C29 C25 C26 C27 179.9(5) . . . . ?
C30 C27 C28 C23 170.8(5) . . . . ?
C30 C27 C28 O5 -10.5(7) . . . . ?
C31 C32 C33 C34 -5.2(7) . . . . ?
C31 C32 C33 C36 176.6(5) . . . . ?
C32 C31 N7 C35 3.1(6) . . . . ?
C32 C31 N7A C35 3.1(6) . . . . ?
C32 C33 C34 C35 6.2(8) . . . . ?
C32 C33 C36 N8 21.3(7) . . . . ?
C32 C33 C36 O7 -153.7(4) . . . . ?
C33 C34 C35 N7 -2.7(8) . . . . ?
C33 C34 C35 N7A -2.7(8) . . . . ?
C33 C36 N8 N9 174.8(3) . . . . ?
C33 C36 O7 Tb2 167.7(3) . . . . ?
C34 C33 C36 N8 -156.8(5) . . . . ?
C34 C33 C36 O7 28.2(7) . . . . ?
C34 C35 N7 C31 -2.1(6) . . . . ?
C34 C35 N7A C31 -2.1(6) . . . . ?
C36 C33 C34 C35 -175.6(5) . . . . ?
C36 N8 N9 C37 -170.1(4) . . . . ?
C36 N8 N9 Tb2 21.7(4) . . . . ?
C37 C38 C39 C40 173.3(5) . . . . ?
C37 C38 C43 C42 -171.3(5) . . . . ?
C37 C38 C43 O8 13.9(7) . . . . ?
C38 C37 N9 N8 174.9(5) . . . . ?
C38 C37 N9 Tb2 -18.7(7) . . . . ?
C38 C39 C40 C41 0.2(8) . . . . ?
C38 C39 C40 C44 176.0(5) . . . . ?
C38 C43 O8 Tb2 17.5(5) . . . . ?
C38 C43 O8 Tb3 -146.4(3) . . . . ?
C39 C38 C43 C42 4.5(6) . . . . ?
C39 C38 C43 O8 -170.3(4) . . . . ?
C39 C40 C41 C42 1.0(8) . . . . ?
C40 C41 C42 C43 0.6(8) . . . . ?
C40 C41 C42 C45 172.6(5) . . . . ?
C41 C42 C43 C38 -3.5(7) . . . . ?
C41 C42 C43 O8 171.3(4) . . . . ?
C41 C42 C45 O9 120.8(4) . . . . ?
C42 C43 O8 Tb2 -157.4(3) . . . . ?
C42 C43 O8 Tb3 38.7(5) . . . . ?
C42 C45 O9 Tb3 79.2(3) . . . . ?
C42 C45 O9 Tb4 -176.6(2) . . . . ?
C42 C45 O9 Tb5 -39.8(4) . . . . ?
C43 C38 C39 C40 -2.9(7) . . . . ?
C43 C42 C45 O9 -67.3(5) . . . . ?
C44 C40 C41 C42 -174.6(5) . . . . ?
C45 C42 C43 C38 -175.5(4) . . . . ?
C45 C42 C43 O8 -0.6(6) . . . . ?
C46 C47 C48 C49 -3.5(9) . . . . ?
C46 C47 C48 C51 -179.3(5) . . . . ?
C47 C46 N10 C50 -9.9(7) . . . . ?
C47 C48 C49 C50 2.5(10) . . . . ?
C47 C48 C51 N11 -179.0(5) . . . . ?
C47 C48 C51 O10 -10.5(8) . . . . ?
C48 C49 C50 N10 -5.2(10) . . . . ?
C48 C51 N11 N12 176.5(4) . . . . ?
C48 C51 O10 Tb5 168.5(4) . . . . ?
C49 C48 C51 N11 5.5(9) . . . . ?
C49 C48 C51 O10 174.0(5) . . . . ?
C49 C50 N10 C46 8.5(8) . . . . ?
C51 C48 C49 C50 178.1(6) . . . . ?
C51 N11 N12 C52 -176.9(4) . . . . ?
C51 N11 N12 Tb5 9.8(5) . . . . ?
C52 C53 C54 C55 176.7(5) . . . . ?
C52 C53 C58 C57 -170.0(5) . . . . ?
C52 C53 C58 O11 9.6(8) . . . . ?
C53 C52 N12 N11 172.1(4) . . . . ?
C53 C52 N12 Tb5 -15.8(7) . . . . ?
C53 C54 C55 C56 -1.6(8) . . . . ?
C53 C54 C55 C59 179.1(5) . . . . ?
C53 C58 O11 Tb3 -139.3(3) . . . . ?
C53 C58 O11 Tb5 30.6(6) . . . . ?
C54 C53 C58 C57 4.5(8) . . . . ?
C54 C53 C58 O11 -176.0(4) . . . . ?
C54 C55 C56 C57 -4.5(8) . . . . ?
C55 C56 C57 C58 10.1(7) . . . . ?
C55 C56 C57 C60 -176.0(5) . . . . ?
C56 C57 C58 C53 -9.9(7) . . . . ?
C56 C57 C58 O11 170.6(4) . . . . ?
C56 C57 C60 O12 125.2(4) . . . . ?
C57 C58 O11 Tb3 40.2(5) . . . . ?
C57 C58 O11 Tb5 -149.8(3) . . . . ?
C57 C60 O12 Tb1 -176.5(2) . . . . ?
C57 C60 O12 Tb2 -50.5(4) . . . . ?
C57 C60 O12 Tb3 76.0(3) . . . . ?
C58 C53 C54 C55 1.8(8) . . . . ?
C58 C57 C60 O12 -61.6(6) . . . . ?
C59 C55 C56 C57 174.8(5) . . . . ?
C60 C57 C58 C53 176.8(5) . . . . ?
C60 C57 C58 O11 -2.7(7) . . . . ?
C61 C62 C63 C64 6.4(14) . . . . ?
C61 C62 C63 C66 178.7(7) . . . . ?
C62 C61 N13 C65 0.4(10) . . . . ?
C62 C63 C64 C65 -5.8(15) . . . . ?
C62 C63 C66 N14 23.9(11) . . . . ?
C62 C63 C66 O13 -172.2(7) . . . . ?
C63 C64 C65 N13 2.3(15) . . . . ?
C63 C66 N14 N15 178.0(6) . . . . ?
C63 C66 O13 Tb5 -174.5(4) . . . . ?
C64 C63 C66 N14 -163.9(7) . . . . ?
C64 C63 C66 O13 0.0(11) . . . . ?
C64 C65 N13 C61 0.3(12) . . . . ?
C66 C63 C64 C65 -177.6(9) . . . . ?
C66 N14 N15 C67 156.5(5) . . . . ?
C66 N14 N15 Tb5 -13.8(4) . . . . ?
C67 C68 C69 C70 -178.8(7) . . . . ?
C67 C68 C73 C72 178.6(7) . . . . ?
C67 C68 C73 O14 -0.6(10) . . . . ?
C68 C67 N15 N14 179.4(5) . . . . ?
C68 C67 N15 Tb5 -12.2(8) . . . . ?
C68 C69 C70 C71 0.7(11) . . . . ?
C68 C69 C70 C74 179.9(7) . . . . ?
C68 C73 O14 Tb4 -124.4(4) . . . . ?
C68 C73 O14 Tb5 45.3(7) . . . . ?
C69 C68 C73 C72 2.0(9) . . . . ?
C69 C68 C73 O14 -177.1(5) . . . . ?
C69 C70 C71 C72 -0.2(9) . . . . ?
C70 C71 C72 C73 0.7(9) . . . . ?
C70 C71 C72 C75 177.4(6) . . . . ?
C71 C72 C73 C68 -1.7(9) . . . . ?
C71 C72 C73 O14 177.3(5) . . . . ?
C71 C72 C75 O15 116.9(5) . . . . ?
C72 C73 O14 Tb4 56.5(6) . . . . ?
C72 C73 O14 Tb5 -133.8(4) . . . . ?
C72 C75 O15 Tb4 73.6(5) . . . . ?
C73 C68 C69 C70 -1.6(11) . . . . ?
C73 C72 C75 O15 -66.3(6) . . . . ?
C74 C70 C71 C72 -179.5(6) . . . . ?
C75 C72 C73 C68 -178.5(6) . . . . ?
C75 C72 C73 O14 0.5(8) . . . . ?
C76 C77 C78 C79 -2.0(9) . . . . ?
C76 C77 C78 C81 179.7(6) . . . . ?
C77 C76 N16 C80 0.6(8) . . . . ?
C77 C78 C79 C80 4.6(10) . . . . ?
C77 C78 C81 N17 179.2(5) . . . . ?
C77 C78 C81 O16 -5.1(9) . . . . ?
C78 C79 C80 N16 -4.6(11) . . . . ?
C78 C81 N17 N18 176.2(4) . . . . ?
C78 C81 O16 Tb4 166.1(4) . . . . ?
C79 C78 C81 N17 1.1(9) . . . . ?
C79 C78 C81 O16 176.9(6) . . . . ?
C79 C80 N16 C76 1.6(8) . . . . ?
C81 C78 C79 C80 -177.3(6) . . . . ?
C81 N17 N18 C82 178.8(4) . . . . ?
C81 N17 N18 Tb4 15.3(5) . . . . ?
C82 C83 C84 C85 -171.1(4) . . . . ?
C82 C83 C84 O17 7.1(7) . . . . ?
C82 C83 C88 C87 173.0(5) . . . . ?
C83 C82 N18 N17 -173.4(5) . . . . ?
C83 C82 N18 Tb4 -11.2(7) . . . . ?
C83 C84 C85 C86 -1.1(7) . . . . ?
C83 C84 C85 C90 177.6(4) . . . . ?
C83 C84 O17 Tb3 -133.2(4) . . . . ?
C83 C84 O17 Tb4 27.3(6) . . . . ?
C84 C83 C88 C87 3.1(8) . . . . ?
C84 C85 C86 C87 1.6(7) . . . . ?
C84 C85 C90 O18 -64.0(5) . . . . ?
C85 C84 O17 Tb3 45.0(5) . . . . ?
C85 C84 O17 Tb4 -154.5(3) . . . . ?
C85 C86 C87 C88 0.2(8) . . . . ?
C85 C86 C87 C89 178.8(5) . . . . ?
C85 C90 O18 Tb1 -48.3(3) . . . . ?
C85 C90 O18 Tb2 -170.0(2) . . . . ?
C85 C90 O18 Tb3 78.1(3) . . . . ?
C86 C85 C90 O18 114.7(4) . . . . ?
C86 C87 C88 C83 -2.5(8) . . . . ?
C88 C83 C84 C85 -1.3(8) . . . . ?
C88 C83 C84 O17 176.9(5) . . . . ?
C89 C87 C88 C83 178.9(5) . . . . ?
C90 C85 C86 C87 -177.1(4) . . . . ?
N1 C1 C2 C3 -5.6(9) . . . . ?
N2 C6 O1 Tb1 -16.1(5) . . . . ?
N3 C7 C8 C9 169.9(5) . . . . ?
N3 C7 C8 C13 -14.8(9) . . . . ?
N4 C16 C17 C18 -0.5(8) . . . . ?
N5 C21 O4 Tb1 2.0(5) . . . . ?
N6 C22 C23 C24 170.6(5) . . . . ?
N6 C22 C23 C28 -9.9(9) . . . . ?
N7 C31 C32 C33 0.5(8) . . . . ?
N8 C36 O7 Tb2 -7.0(5) . . . . ?
N9 C37 C38 C39 172.1(5) . . . . ?
N9 C37 C38 C43 -12.2(9) . . . . ?
N10 C46 C47 C48 7.7(9) . . . . ?
N11 C51 O10 Tb5 -23.3(5) . . . . ?
N12 C52 C53 C54 170.4(5) . . . . ?
N12 C52 C53 C58 -15.0(9) . . . . ?
N13 C61 C62 C63 -3.7(12) . . . . ?
N14 C66 O13 Tb5 -9.7(7) . . . . ?
N15 C67 C68 C69 167.1(6) . . . . ?
N15 C67 C68 C73 -9.5(12) . . . . ?
N16 C76 C77 C78 -0.4(10) . . . . ?
N17 C81 O16 Tb4 -18.2(6) . . . . ?
N18 C82 C83 C84 -13.5(9) . . . . ?
N18 C82 C83 C88 176.4(5) . . . . ?
O1 C6 N2 N3 2.4(5) . . . . ?
O4 C21 N5 N6 -6.4(5) . . . . ?
O7 C36 N8 N9 -10.6(5) . . . . ?
O10 C51 N11 N12 8.4(5) . . . . ?
O13 C66 N14 N15 15.7(6) . . . . ?
O16 C81 N17 N18 0.2(6) . . . . ?
O17 C84 C85 C86 -179.4(4) . . . . ?
O17 C84 C85 C90 -0.7(6) . . . . ?
O19 N19 O20 Tb4 4.4(5) . . . . ?
O20 N19 O19 Tb4 -4.4(5) . . . . ?
O21 N19 O19 Tb4 -178.8(4) . . . . ?
O21 N19 O20 Tb4 178.2(5) . . . . ?
C93 C94 N20 C96 -89.8(12) . . . . ?
C93 C94 N20 C98 36.7(16) . . . . ?
C95 C96 N20 C94 41.8(12) . . . . ?
C95 C96 N20 C98 -93.8(11) . . . . ?
C97 C98 N20 C94 -55.1(16) . . . . ?
C97 C98 N20 C96 67.4(12) . . . . ?
C99 C100 N21 C102 -178.5(10) . . . . ?
C99 C100 N21 C104 67.9(11) . . . . ?
C101 C102 N21 C100 8.5(14) . . . . ?
C101 C102 N21 C104 118.7(10) . . . . ?
C103 C104 N21 C100 120.4(10) . . . . ?
C103 C104 N21 C102 3.5(13) . . . . ?
C105 C106 N22 C108 -21.1(15) . . . . ?
C105 C106 N22 C110 -145.2(11) . . . . ?
C107 C108 N22 C106 -20.0(15) . . . . ?
C107 C108 N22 C110 107.6(12) . . . . ?
C109 C110 N22 C106 -30.0(14) . . . . ?
C109 C110 N22 C108 -162.2(11) . . . . ?
C111 C112 N23 C114 8.8(15) . . . . ?
C111 C112 N23 C116 109.1(12) . . . . ?
C113 C114 N23 C112 118.7(12) . . . . ?
C113 C114 N23 C116 15.1(14) . . . . ?
C115 C116 N23 C112 123.2(10) . . . . ?
C115 C116 N23 C114 -122.9(10) . . . . ?
C117 C118 N24 C120 59.2(12) . . . . ?
C117 C118 N24 C122 -164.7(9) . . . . ?
C119 C120 N24 C118 166.7(9) . . . . ?
C119 C120 N24 C122 45.4(14) . . . . ?
C121 C122 N24 C118 -15.5(12) . . . . ?
C121 C122 N24 C120 110.0(12) . . . . ?
N7A C31 C32 C33 0.5(8) . . . . ?
N4A C16 C17 C18 -0.5(8) . . . . ?
N1A C1 C2 C3 -5.6(9) . . . . ?
